data_4307074
loop_
_publ_author_name
'Ying-Ying Liu'
'Jian-Fang Ma'
'Jin Yang'
'Zhong-Min Su'

_publ_contact_author_address
;
Department of Chemistry
Northeast Normal University
Changchun 130024
P.R.China
;
_publ_contact_author_email jianfangma@yahoo.com.cn
_publ_contact_author_fax +86-431-85098620
_publ_contact_author_name 'Jian-Fang Ma'
_publ_contact_author_phone +86-431-85098620
_publ_section_title
;
Syntheses and Characterization of Six Coordination Polymers of Zinc(II) and
Cobalt(II) with 1,3,5-Benzenetricarboxylate Anion and Bis(imidazole) Ligands
;
_journal_name_full 'Inorganic Chemistry'
_journal_page_first 3027
_journal_page_last 3037
_journal_paper_doi 10.1021/ic061575l
_journal_volume 46
_journal_year 2007
_chemical_formula_sum 'C120 H120 Co6 N24 O36'
_chemical_formula_weight 2827.98
_chemical_name_systematic
;
 ?
;
_space_group_IT_number 2
_symmetry_cell_setting triclinic
_symmetry_space_group_name_Hall '-P 1'
_symmetry_space_group_name_H-M 'P -1'
_atom_sites_solution_hydrogens geom
_atom_sites_solution_primary direct
_atom_sites_solution_secondary difmap
_audit_creation_method SHELXL-97
_cell_angle_alpha 74.255(7)
_cell_angle_beta 80.665(8)
_cell_angle_gamma 67.870(7)
_cell_formula_units_Z 2
_cell_length_a 16.070(4)
_cell_length_b 19.567(4)
_cell_length_c 22.659(4)
_cell_measurement_reflns_used 29063
_cell_measurement_temperature 293(2)
_cell_measurement_theta_max 27.5
_cell_measurement_theta_min 3.0
_cell_volume 6338(2)
_computing_cell_refinement 'SAINT (Bruker, 1999)'
_computing_data_collection 'SMART (Bruker, 1997)'
_computing_data_reduction SAINT
_computing_molecular_graphics 'SHELXTL-PLUS (Sheldrick, 1990)'
_computing_publication_material SHELXL-97
_computing_structure_refinement 'SHELXL-97 (Sheldrick, 1997)'
_computing_structure_solution 'SHELXS-97(Sheldrick, 1997)'
_diffrn_ambient_temperature 293(2)
_diffrn_measured_fraction_theta_full 0.977
_diffrn_measured_fraction_theta_max 0.959
_diffrn_measurement_device_type 'Bruker APEX CCD area-detector'
_diffrn_measurement_method '\w scans'
_diffrn_radiation_monochromator graphite
_diffrn_radiation_source 'fine-focus sealed tube'
_diffrn_radiation_type MoK\a
_diffrn_radiation_wavelength 0.71069
_diffrn_reflns_av_R_equivalents 0.0596
_diffrn_reflns_av_sigmaI/netI 0.0822
_diffrn_reflns_limit_h_max 20
_diffrn_reflns_limit_h_min -20
_diffrn_reflns_limit_k_max 25
_diffrn_reflns_limit_k_min -25
_diffrn_reflns_limit_l_max 29
_diffrn_reflns_limit_l_min -28
_diffrn_reflns_number 61708
_diffrn_reflns_theta_full 25.00
_diffrn_reflns_theta_max 27.48
_diffrn_reflns_theta_min 3.04
_diffrn_standards_decay_% 0
_diffrn_standards_number 0
_exptl_absorpt_coefficient_mu 0.857
_exptl_absorpt_correction_T_max 0.86
_exptl_absorpt_correction_T_min 0.75
_exptl_absorpt_correction_type multi-scan
_exptl_absorpt_process_details 'SADABS(Sheldrick, 1996)'
_exptl_crystal_colour purple
_exptl_crystal_density_diffrn 1.482
_exptl_crystal_density_method 'not measured'
_exptl_crystal_description block
_exptl_crystal_F_000 2916
_exptl_crystal_size_max 0.26
_exptl_crystal_size_mid 0.22
_exptl_crystal_size_min 0.16
_refine_diff_density_max 0.977
_refine_diff_density_min -0.551
_refine_diff_density_rms 0.096
_refine_ls_extinction_method none
_refine_ls_goodness_of_fit_ref 1.018
_refine_ls_hydrogen_treatment mixed
_refine_ls_matrix_type full
_refine_ls_number_parameters 1728
_refine_ls_number_reflns 27867
_refine_ls_number_restraints 4
_refine_ls_restrained_S_all 1.018
_refine_ls_R_factor_all 0.1230
_refine_ls_R_factor_gt 0.0627
_refine_ls_shift/su_max 0.001
_refine_ls_shift/su_mean 0.000
_refine_ls_structure_factor_coef Fsqd
_refine_ls_weighting_details 'calc w=1/[\s^2^(Fo^2^)+(0.1100P)^2^] where P=(Fo^2^+2Fc^2^)/3'
_refine_ls_weighting_scheme calc
_refine_ls_wR_factor_gt 0.1711
_refine_ls_wR_factor_ref 0.2043
_reflns_number_gt 15838
_reflns_number_total 27867
_reflns_threshold_expression >2sigma(I)
_cod_data_source_file ic061575lsi20061217_095045_4.cif
_cod_data_source_block compound-4
_cod_depositor_comments
;
The following automatic conversions were performed:
'_symmetry_cell_setting' value 'Triclinic' changed to 'triclinic'
according to '/home/saulius/struct/CIF-dictionaries/cif_core.dic'
dictionary named 'cif_core.dic' version 2.4.1 from 2010-06-29.

Automatic conversion script
Id: cif_fix_enum 1527 2010-12-29 10:47:43Z saulius 
;
_cod_database_code 4307074

loop_
_symmetry_equiv_pos_as_xyz
'x, y, z'
'-x, -y, -z'

loop_
_atom_site_label
_atom_site_type_symbol
_atom_site_fract_x
_atom_site_fract_y
_atom_site_fract_z
_atom_site_U_iso_or_equiv
_atom_site_adp_type
_atom_site_occupancy
_atom_site_symmetry_multiplicity
_atom_site_calc_flag
_atom_site_refinement_flags
_atom_site_disorder_assembly
_atom_site_disorder_group
Co1 Co 0.92090(4) 0.58813(3) 0.78999(2) 0.02732(14) Uani 1 1 d . . .
Co2 Co 1.05567(4) 0.41955(3) 0.71239(2) 0.02599(14) Uani 1 1 d . . .
Co3 Co 1.08305(4) 0.91915(3) 0.70118(3) 0.03035(15) Uani 1 1 d . . .
Co4 Co 0.93244(4) 0.09234(3) 0.76979(3) 0.02836(14) Uani 1 1 d . . .
Co5 Co 0.5000 1.0000 1.0000 0.0389(2) Uani 1 2 d S . .
Co6 Co 1.5000 0.0000 0.5000 0.02753(18) Uani 1 2 d S . .
Co7 Co 1.5000 -0.5000 1.0000 0.0341(2) Uani 1 2 d S . .
Co8 Co 1.5000 0.5000 0.5000 0.0342(2) Uani 1 2 d SD . .
C1 C 1.1494(3) 0.2383(2) 0.63739(17) 0.0256(9) Uani 1 1 d . . .
C2 C 1.2291(3) 0.2201(2) 0.60070(18) 0.0293(9) Uani 1 1 d . . .
H2 H 1.2619 0.2525 0.5900 0.035 Uiso 1 1 calc R . .
C3 C 1.2602(3) 0.1529(2) 0.57982(18) 0.0274(9) Uani 1 1 d . . .
C4 C 1.2122(3) 0.1041(2) 0.59755(18) 0.0291(9) Uani 1 1 d . . .
H4 H 1.2328 0.0594 0.5840 0.035 Uiso 1 1 calc R . .
C5 C 1.1333(3) 0.1213(2) 0.63556(18) 0.0277(9) Uani 1 1 d . . .
C6 C 1.1009(3) 0.1894(2) 0.65434(17) 0.0281(9) Uani 1 1 d . . .
H6 H 1.0469 0.2022 0.6782 0.034 Uiso 1 1 calc R . .
C7 C 1.1177(3) 0.3076(2) 0.66234(17) 0.0278(9) Uani 1 1 d . . .
C8 C 1.3492(3) 0.1291(2) 0.54375(19) 0.0334(10) Uani 1 1 d . . .
C9 C 1.0912(3) 0.0624(2) 0.66113(19) 0.0310(9) Uani 1 1 d . . .
C10 C 1.1600(3) 0.6023(2) 0.67301(18) 0.0293(9) Uani 1 1 d . . .
C11 C 1.2333(3) 0.5656(2) 0.63637(18) 0.0316(10) Uani 1 1 d . . .
H11 H 1.2438 0.5161 0.6346 0.038 Uiso 1 1 calc R . .
C12 C 1.2898(3) 0.6027(2) 0.60297(18) 0.0307(10) Uani 1 1 d . . .
C13 C 1.2747(3) 0.6765(2) 0.60563(19) 0.0343(10) Uani 1 1 d . . .
H13 H 1.3128 0.7013 0.5825 0.041 Uiso 1 1 calc R . .
C14 C 1.2033(3) 0.7137(2) 0.64253(19) 0.0300(9) Uani 1 1 d . . .
C15 C 1.1468(3) 0.6756(2) 0.67616(18) 0.0309(9) Uani 1 1 d . . .
H15 H 1.0992 0.6998 0.7013 0.037 Uiso 1 1 calc R . .
C16 C 1.0976(3) 0.5622(2) 0.70758(18) 0.0289(9) Uani 1 1 d . . .
C17 C 1.3678(3) 0.5625(2) 0.56567(19) 0.0323(10) Uani 1 1 d D . .
C18 C 1.1875(3) 0.7930(2) 0.6464(2) 0.0361(10) Uani 1 1 d . . .
C19 C 0.8254(3) 0.7808(2) 0.87364(18) 0.0278(9) Uani 1 1 d . . .
C20 C 0.7614(3) 0.8181(2) 0.91449(17) 0.0296(9) Uani 1 1 d . . .
H20 H 0.7187 0.7975 0.9360 0.036 Uiso 1 1 calc R . .
C21 C 0.7610(3) 0.8854(2) 0.92329(18) 0.0294(9) Uani 1 1 d . . .
C22 C 0.8217(3) 0.9168(2) 0.88965(19) 0.0330(10) Uani 1 1 d . . .
H22 H 0.8217 0.9618 0.8961 0.040 Uiso 1 1 calc R . .
C23 C 0.8831(3) 0.8835(2) 0.84628(18) 0.0294(9) Uani 1 1 d . . .
C24 C 0.8859(3) 0.8142(2) 0.83941(18) 0.0316(10) Uani 1 1 d . . .
H24 H 0.9286 0.7900 0.8117 0.038 Uiso 1 1 calc R . .
C25 C 0.8270(3) 0.7077(2) 0.8634(2) 0.0338(10) Uani 1 1 d . . .
C26 C 0.6945(3) 0.9278(2) 0.96733(19) 0.0334(10) Uani 1 1 d . . .
C27 C 0.9403(3) 0.9245(3) 0.80580(19) 0.0337(10) Uani 1 1 d . . .
C28 C 1.2800(3) -0.3635(2) 1.10311(19) 0.0315(10) Uani 1 1 d . . .
C29 C 1.2412(3) -0.4177(2) 1.1284(2) 0.0346(10) Uani 1 1 d . . .
H29 H 1.2624 -0.4627 1.1152 0.041 Uiso 1 1 calc R . .
C30 C 1.1702(3) -0.4059(2) 1.17374(18) 0.0295(9) Uani 1 1 d . . .
C31 C 1.1404(3) -0.3390(2) 1.19375(18) 0.0282(9) Uani 1 1 d . . .
H31 H 1.0935 -0.3308 1.2240 0.034 Uiso 1 1 calc R . .
C32 C 1.1794(3) -0.2847(2) 1.16936(18) 0.0288(9) Uani 1 1 d . . .
C33 C 1.2483(3) -0.2962(2) 1.12318(19) 0.0315(9) Uani 1 1 d . . .
H33 H 1.2732 -0.2589 1.1056 0.038 Uiso 1 1 calc R . .
C34 C 1.1282(3) -0.4652(2) 1.19745(18) 0.0314(9) Uani 1 1 d . . .
C35 C 1.1470(3) -0.2135(2) 1.19235(19) 0.0290(9) Uani 1 1 d . . .
C36 C 1.3587(3) -0.3814(3) 1.0569(2) 0.0370(11) Uani 1 1 d . . .
C37 C 1.3921(4) -0.3260(3) 0.7347(2) 0.0485(13) Uani 1 1 d . . .
C38 C 1.4195(5) -0.3987(3) 0.7250(3) 0.0669(18) Uani 1 1 d . . .
H38 H 1.3982 -0.4344 0.7521 0.080 Uiso 1 1 calc R . .
C39 C 1.4779(5) -0.4184(3) 0.6759(3) 0.071(2) Uani 1 1 d . . .
H39 H 1.4958 -0.4674 0.6702 0.085 Uiso 1 1 calc R . .
C40 C 1.5096(5) -0.3666(3) 0.6355(3) 0.0644(17) Uani 1 1 d . . .
H40 H 1.5499 -0.3802 0.6026 0.077 Uiso 1 1 calc R . .
C41 C 1.4812(4) -0.2940(3) 0.6439(2) 0.0540(14) Uani 1 1 d . . .
H41 H 1.5016 -0.2585 0.6155 0.065 Uiso 1 1 calc R . .
C42 C 1.4230(4) -0.2721(3) 0.6932(2) 0.0425(12) Uani 1 1 d . . .
C43 C 1.3263(4) -0.3061(3) 0.7880(2) 0.0600(16) Uani 1 1 d . . .
H43A H 1.3288 -0.2609 0.7964 0.072 Uiso 1 1 calc R . .
H43B H 1.2659 -0.2944 0.7767 0.072 Uiso 1 1 calc R . .
C44 C 1.3896(4) -0.1923(3) 0.7008(2) 0.0432(12) Uani 1 1 d . . .
H44A H 1.3276 -0.1675 0.6898 0.052 Uiso 1 1 calc R . .
H44B H 1.3907 -0.1931 0.7437 0.052 Uiso 1 1 calc R . .
C45 C 1.4140(4) -0.3915(3) 0.8773(2) 0.0499(13) Uani 1 1 d . . .
H45 H 1.4612 -0.3730 0.8671 0.060 Uiso 1 1 calc R . .
C46 C 1.3327(4) -0.4547(3) 0.9225(3) 0.0605(16) Uani 1 1 d . . .
H46 H 1.3115 -0.4898 0.9506 0.073 Uiso 1 1 calc R . .
C47 C 1.2898(4) -0.4067(4) 0.8722(3) 0.0647(17) Uani 1 1 d . . .
H47 H 1.2352 -0.4022 0.8599 0.078 Uiso 1 1 calc R . .
C48 C 1.4222(3) -0.0978(3) 0.61059(19) 0.0377(11) Uani 1 1 d . . .
H48 H 1.3672 -0.0814 0.5935 0.045 Uiso 1 1 calc R . .
C49 C 1.5281(4) -0.1572(3) 0.6730(2) 0.0500(13) Uani 1 1 d . . .
H49 H 1.5608 -0.1888 0.7065 0.060 Uiso 1 1 calc R . .
C50 C 1.5557(4) -0.1116(3) 0.6253(2) 0.0464(12) Uani 1 1 d . . .
H50 H 1.6120 -0.1067 0.6199 0.056 Uiso 1 1 calc R . .
C51 C 0.8298(5) 0.7480(3) 0.5509(2) 0.0643(17) Uani 1 1 d . . .
H51A H 0.7950 0.8015 0.5471 0.077 Uiso 1 1 calc R . .
H51B H 0.8053 0.7294 0.5248 0.077 Uiso 1 1 calc R . .
C52 C 0.9800(5) 0.6816(3) 0.5001(2) 0.0621(17) Uani 1 1 d . . .
C53 C 1.0685(6) 0.6758(5) 0.4827(3) 0.088(3) Uani 1 1 d . . .
H53 H 1.1051 0.6364 0.4643 0.106 Uiso 1 1 calc R . .
C54 C 1.1054(7) 0.7253(7) 0.4912(4) 0.117(4) Uani 1 1 d . . .
H54 H 1.1650 0.7204 0.4785 0.140 Uiso 1 1 calc R . .
C55 C 1.0491(8) 0.7837(6) 0.5199(4) 0.108(3) Uani 1 1 d . . .
H55 H 1.0717 0.8175 0.5277 0.129 Uiso 1 1 calc R . .
C56 C 0.9607(6) 0.7906(4) 0.5362(3) 0.082(2) Uani 1 1 d . . .
H56 H 0.9232 0.8314 0.5527 0.099 Uiso 1 1 calc R . .
C57 C 0.9255(5) 0.7390(3) 0.5292(2) 0.0576(16) Uani 1 1 d . . .
C58 C 0.9494(6) 0.6233(3) 0.4904(2) 0.075(2) Uani 1 1 d . . .
H58A H 0.8905 0.6478 0.4739 0.090 Uiso 1 1 calc R . .
H58B H 0.9907 0.5979 0.4603 0.090 Uiso 1 1 calc R . .
C59 C 1.0074(4) 0.5297(3) 0.5875(2) 0.0438(12) Uani 1 1 d . . .
H59 H 1.0635 0.5349 0.5822 0.053 Uiso 1 1 calc R . .
C60 C 0.8969(4) 0.4945(4) 0.6249(3) 0.0624(16) Uani 1 1 d . . .
H60 H 0.8611 0.4694 0.6509 0.075 Uiso 1 1 calc R . .
C61 C 0.8730(5) 0.5452(4) 0.5711(3) 0.075(2) Uani 1 1 d . . .
H61 H 0.8180 0.5622 0.5538 0.090 Uiso 1 1 calc R . .
C62 C 0.8816(4) 0.6775(3) 0.6575(2) 0.0439(12) Uani 1 1 d . . .
H62 H 0.9395 0.6791 0.6506 0.053 Uiso 1 1 calc R . .
C63 C 0.7636(4) 0.6550(4) 0.6998(3) 0.0595(15) Uani 1 1 d . . .
H63 H 0.7242 0.6371 0.7289 0.071 Uiso 1 1 calc R . .
C64 C 0.7447(4) 0.6931(4) 0.6426(3) 0.0662(17) Uani 1 1 d . . .
H64 H 0.6906 0.7074 0.6249 0.079 Uiso 1 1 calc R . .
C65 C 1.0585(5) 0.2613(3) 0.9722(2) 0.0619(18) Uani 1 1 d . . .
C66 C 1.0250(7) 0.2093(4) 0.9674(3) 0.090(3) Uani 1 1 d . . .
H66 H 1.0616 0.1687 0.9505 0.107 Uiso 1 1 calc R . .
C67 C 0.9351(9) 0.2163(6) 0.9878(4) 0.114(4) Uani 1 1 d . . .
H67 H 0.9115 0.1820 0.9822 0.137 Uiso 1 1 calc R . .
C68 C 0.8829(7) 0.2732(7) 1.0156(4) 0.117(3) Uani 1 1 d . . .
H68 H 0.8241 0.2774 1.0303 0.140 Uiso 1 1 calc R . .
C69 C 0.9197(6) 0.3255(5) 1.0218(3) 0.085(2) Uani 1 1 d . . .
H69 H 0.8844 0.3646 1.0409 0.102 Uiso 1 1 calc R . .
C70 C 1.0048(5) 0.3206(3) 1.0008(2) 0.0613(17) Uani 1 1 d . . .
C71 C 1.1549(5) 0.2533(4) 0.9482(2) 0.073(2) Uani 1 1 d . . .
H71A H 1.1802 0.2726 0.9733 0.088 Uiso 1 1 calc R . .
H71B H 1.1905 0.2000 0.9517 0.088 Uiso 1 1 calc R . .
C72 C 1.0387(5) 0.3781(3) 1.0090(2) 0.072(2) Uani 1 1 d . . .
H72A H 0.9999 0.4035 1.0400 0.086 Uiso 1 1 calc R . .
H72B H 1.0986 0.3527 1.0239 0.086 Uiso 1 1 calc R . .
C73 C 1.0991(4) 0.3240(3) 0.8432(2) 0.0427(12) Uani 1 1 d . . .
H73 H 1.0411 0.3225 0.8509 0.051 Uiso 1 1 calc R . .
C74 C 1.2366(5) 0.3072(4) 0.8555(3) 0.0714(19) Uani 1 1 d . . .
H74 H 1.2916 0.2922 0.8724 0.086 Uiso 1 1 calc R . .
C75 C 1.2163(4) 0.3464(3) 0.7979(3) 0.0576(15) Uani 1 1 d . . .
H75 H 1.2551 0.3641 0.7681 0.069 Uiso 1 1 calc R . .
C76 C 0.9737(4) 0.4757(3) 0.9147(2) 0.0461(13) Uani 1 1 d . . .
H76 H 0.9163 0.4727 0.9228 0.055 Uiso 1 1 calc R . .
C77 C 1.1141(5) 0.4553(3) 0.9252(3) 0.0599(16) Uani 1 1 d . . .
H77 H 1.1710 0.4367 0.9402 0.072 Uiso 1 1 calc R . .
C78 C 1.0863(4) 0.5079(3) 0.8726(3) 0.0552(14) Uani 1 1 d . . .
H78 H 1.1216 0.5324 0.8453 0.066 Uiso 1 1 calc R . .
C79 C 0.4257(4) 0.7177(3) 1.1951(2) 0.0496(13) Uani 1 1 d . . .
C80 C 0.4842(5) 0.6957(3) 1.1465(3) 0.0666(17) Uani 1 1 d . . .
H80 H 0.5066 0.7305 1.1189 0.080 Uiso 1 1 calc R . .
C81 C 0.5106(6) 0.6226(4) 1.1378(3) 0.089(3) Uani 1 1 d . . .
H81 H 0.5502 0.6085 1.1049 0.106 Uiso 1 1 calc R . .
C82 C 0.4775(6) 0.5722(4) 1.1782(3) 0.084(3) Uani 1 1 d . . .
H82 H 0.4940 0.5234 1.1723 0.101 Uiso 1 1 calc R . .
C83 C 0.4202(5) 0.5920(3) 1.2274(3) 0.076(2) Uani 1 1 d . . .
H83 H 0.3983 0.5567 1.2547 0.091 Uiso 1 1 calc R . .
C84 C 0.3945(4) 0.6655(3) 1.2368(2) 0.0534(14) Uani 1 1 d . . .
C85 C 0.3918(4) 0.7981(3) 1.2017(3) 0.0555(14) Uani 1 1 d . . .
H85A H 0.3291 0.8216 1.1922 0.067 Uiso 1 1 calc R . .
H85B H 0.3947 0.7979 1.2442 0.067 Uiso 1 1 calc R . .
C86 C 0.3305(5) 0.6867(3) 1.2902(2) 0.0691(19) Uani 1 1 d . . .
H86A H 0.3354 0.7311 1.2985 0.083 Uiso 1 1 calc R . .
H86B H 0.2694 0.7001 1.2794 0.083 Uiso 1 1 calc R . .
C87 C 0.4212(4) 0.8919(3) 1.1074(2) 0.0490(13) Uani 1 1 d . . .
H87 H 0.3687 0.9030 1.0887 0.059 Uiso 1 1 calc R . .
C88 C 0.5224(4) 0.8417(4) 1.1746(3) 0.0710(18) Uani 1 1 d . . .
H88 H 0.5538 0.8135 1.2095 0.085 Uiso 1 1 calc R . .
C89 C 0.5479(4) 0.8886(4) 1.1264(3) 0.0736(19) Uani 1 1 d . . .
H89 H 0.6016 0.8976 1.1225 0.088 Uiso 1 1 calc R . .
C90 C 1.4189(4) 0.5980(3) 0.3793(2) 0.0463(12) Uani 1 1 d . . .
H90 H 1.4674 0.6151 0.3694 0.056 Uiso 1 1 calc R . .
C91 C 1.3341(5) 0.5369(4) 0.4243(3) 0.0701(19) Uani 1 1 d . . .
H91 H 1.3119 0.5022 0.4522 0.084 Uiso 1 1 calc R . .
C92 C 1.2924(5) 0.5867(4) 0.3749(3) 0.077(2) Uani 1 1 d . . .
H92 H 1.2366 0.5934 0.3629 0.093 Uiso 1 1 calc R . .
C93 C 0.7188(4) 0.9401(4) 0.6733(3) 0.0656(18) Uani 1 1 d . . .
C94 C 0.7312(7) 0.8665(5) 0.7047(7) 0.131(5) Uani 1 1 d . . .
H94 H 0.7708 0.8270 0.6875 0.157 Uiso 1 1 calc R . .
C95 C 0.6890(11) 0.8505(8) 0.7577(8) 0.166(9) Uani 1 1 d . . .
H95 H 0.6962 0.8001 0.7760 0.199 Uiso 1 1 calc R . .
C96 C 0.6325(8) 0.9073(9) 0.7884(5) 0.136(5) Uani 1 1 d . . .
H96 H 0.6049 0.8955 0.8273 0.163 Uiso 1 1 calc R . .
C97 C 0.6204(5) 0.9825(5) 0.7570(3) 0.085(2) Uani 1 1 d . . .
H97 H 0.5832 1.0221 0.7749 0.102 Uiso 1 1 calc R . .
C98 C 0.6635(4) 0.9982(3) 0.6995(3) 0.0514(13) Uani 1 1 d . . .
C99 C 0.7654(5) 0.9539(5) 0.6107(4) 0.107(3) Uani 1 1 d . . .
H99A H 0.7739 0.9124 0.5920 0.129 Uiso 1 1 calc R . .
H99B H 0.7266 1.0000 0.5854 0.129 Uiso 1 1 calc R . .
C100 C 0.6477(4) 1.0787(4) 0.6679(3) 0.0668(18) Uani 1 1 d . . .
H10A H 0.6401 1.0856 0.6248 0.080 Uiso 1 1 calc R . .
H10B H 0.5923 1.1105 0.6855 0.080 Uiso 1 1 calc R . .
C101 C 0.9095(4) 0.9281(4) 0.6556(3) 0.0567(15) Uani 1 1 d . . .
H101 H 0.8994 0.8962 0.6924 0.068 Uiso 1 1 calc R . .
C102 C 0.8889(6) 1.0019(5) 0.5653(4) 0.096(3) Uani 1 1 d . . .
H102 H 0.8644 1.0311 0.5282 0.116 Uiso 1 1 calc R . .
C103 C 0.9702(6) 0.9928(4) 0.5836(3) 0.081(2) Uani 1 1 d . . .
H103 H 1.0111 1.0147 0.5606 0.097 Uiso 1 1 calc R . .
C104 C 0.7723(3) 1.0798(3) 0.7201(2) 0.0421(11) Uani 1 1 d . . .
H104 H 0.7659 1.0442 0.7555 0.050 Uiso 1 1 calc R . .
C105 C 0.7518(4) 1.1538(3) 0.6304(3) 0.0599(16) Uani 1 1 d . . .
H105 H 0.7302 1.1797 0.5919 0.072 Uiso 1 1 calc R . .
C106 C 0.8188(4) 1.1593(3) 0.6545(2) 0.0560(15) Uani 1 1 d . . .
H106 H 0.8514 1.1907 0.6351 0.067 Uiso 1 1 calc R . .
C107 C 1.3444(3) 1.0108(2) 0.7915(2) 0.0586(16) Uani 1 1 d G . .
C108 C 1.4017(3) 1.0091(4) 0.7385(3) 0.119(4) Uani 1 1 d G . .
H108 H 1.4372 0.9630 0.7290 0.143 Uiso 1 1 calc R . .
C109 C 1.4060(4) 1.0765(5) 0.69979(19) 0.180(8) Uani 1 1 d G . .
H109 H 1.4444 1.0754 0.6643 0.215 Uiso 1 1 calc R . .
C110 C 1.3530(5) 1.1454(4) 0.7141(3) 0.179(8) Uani 1 1 d G . .
H110 H 1.3558 1.1905 0.6881 0.215 Uiso 1 1 calc R . .
C111 C 1.2956(4) 1.1470(2) 0.7671(3) 0.098(3) Uani 1 1 d G . .
H111 H 1.2601 1.1932 0.7766 0.118 Uiso 1 1 calc R . .
C112 C 1.2913(3) 1.0797(3) 0.8058(2) 0.0560(15) Uani 1 1 d G . .
C113 C 1.3423(6) 0.9376(4) 0.8309(5) 0.124(4) Uani 1 1 d . . .
H11A H 1.3332 0.9409 0.8735 0.149 Uiso 1 1 calc R . .
H11B H 1.4002 0.8984 0.8258 0.149 Uiso 1 1 calc R . .
C114 C 1.2343(5) 1.0860(6) 0.8616(4) 0.119(4) Uani 1 1 d . . .
H11C H 1.2184 1.1368 0.8676 0.142 Uiso 1 1 calc R . .
H11D H 1.2682 1.0508 0.8959 0.142 Uiso 1 1 calc R . .
C115 C 1.0973(4) 0.0954(4) 0.8169(2) 0.0587(16) Uani 1 1 d . . .
H115 H 1.1069 0.1268 0.7795 0.070 Uiso 1 1 calc R . .
C116 C 1.0398(5) 0.0295(3) 0.8882(3) 0.0633(17) Uani 1 1 d . . .
H116 H 1.0006 0.0058 0.9110 0.076 Uiso 1 1 calc R . .
C117 C 1.1161(5) 0.0277(4) 0.9083(3) 0.075(2) Uani 1 1 d . . .
H117 H 1.1394 0.0017 0.9464 0.090 Uiso 1 1 calc R . .
C118 C 1.2281(4) 0.9393(3) 0.7652(3) 0.0559(15) Uani 1 1 d . . .
H118 H 1.2386 0.9750 0.7312 0.067 Uiso 1 1 calc R . .
C119 C 1.2378(5) 0.8638(4) 0.8547(3) 0.074(2) Uani 1 1 d . . .
H119 H 1.2554 0.8365 0.8939 0.089 Uiso 1 1 calc R . .
C120 C 1.1754(4) 0.8597(3) 0.8252(3) 0.0604(16) Uani 1 1 d . . .
H120 H 1.1409 0.8291 0.8413 0.072 Uiso 1 1 calc R . .
N1 N 1.4104(3) -0.4448(2) 0.92633(17) 0.0443(10) Uani 1 1 d . . .
N2 N 1.3436(3) -0.3665(2) 0.84380(18) 0.0480(11) Uani 1 1 d . . .
N3 N 1.4433(3) -0.1487(2) 0.66329(16) 0.0384(9) Uani 1 1 d . . .
N4 N 1.4890(3) -0.0734(2) 0.58544(16) 0.0352(8) Uani 1 1 d . . .
N5 N 0.9816(3) 0.4861(2) 0.63476(17) 0.0384(9) Uani 1 1 d . . .
N6 N 0.9441(4) 0.5664(2) 0.54760(19) 0.0535(12) Uani 1 1 d . . .
N7 N 0.8490(3) 0.6459(2) 0.70981(17) 0.0394(9) Uani 1 1 d . . .
N8 N 0.8207(3) 0.7072(2) 0.61506(18) 0.0494(11) Uani 1 1 d . . .
N9 N 1.1604(4) 0.2937(3) 0.88460(18) 0.0543(12) Uani 1 1 d . . .
N10 N 1.1298(3) 0.3561(2) 0.79024(16) 0.0386(9) Uani 1 1 d . . .
N11 N 1.0421(4) 0.4355(3) 0.95146(19) 0.0528(12) Uani 1 1 d . . .
N12 N 0.9985(3) 0.5196(2) 0.86583(16) 0.0379(9) Uani 1 1 d . . .
N13 N 0.9816(3) 0.9466(2) 0.64085(19) 0.0460(10) Uani 1 1 d . . .
N14 N 0.8517(3) 0.9611(3) 0.6105(3) 0.0687(16) Uani 1 1 d . . .
N15 N 0.7213(3) 1.1034(2) 0.6727(2) 0.0472(11) Uani 1 1 d . . .
N16 N 0.8329(3) 1.1127(2) 0.71133(17) 0.0392(9) Uani 1 1 d . . .
N17 N 1.1695(3) 0.9063(2) 0.7686(2) 0.0455(10) Uani 1 1 d . . .
N18 N 1.2706(4) 0.9154(3) 0.8166(3) 0.0727(17) Uani 1 1 d . . .
N19 N 0.4841(3) 0.9219(3) 1.08313(19) 0.0496(11) Uani 1 1 d . . .
N20 N 0.4423(3) 0.8436(2) 1.1623(2) 0.0495(11) Uani 1 1 d . . .
N21 N 1.4135(3) 0.5449(2) 0.42734(17) 0.0443(10) Uani 1 1 d . . .
N22 N 1.3478(3) 0.6250(3) 0.34622(19) 0.0535(12) Uani 1 1 d . . .
N23 N 1.0301(3) 0.0715(2) 0.82927(17) 0.0401(9) Uani 1 1 d . . .
N24 N 1.1511(3) 0.0709(4) 0.8623(2) 0.0717(16) Uani 1 1 d . . .
O1 O 1.0458(2) 0.32183(17) 0.69545(14) 0.0397(8) Uani 1 1 d . . .
O2 O 1.1627(2) 0.35087(17) 0.65144(14) 0.0388(8) Uani 1 1 d . . .
O3 O 1.3993(3) 0.1667(2) 0.5393(2) 0.0641(12) Uani 1 1 d . . .
O4 O 1.3695(2) 0.07176(17) 0.52261(14) 0.0372(7) Uani 1 1 d . . .
O5 O 1.1289(2) -0.00034(17) 0.64560(15) 0.0441(8) Uani 1 1 d . . .
O6 O 1.0235(2) 0.07553(19) 0.69774(15) 0.0464(9) Uani 1 1 d . . .
O7 O 1.0335(2) 0.59702(17) 0.73985(14) 0.0405(8) Uani 1 1 d . . .
O8 O 1.1141(2) 0.49731(17) 0.70014(15) 0.0408(8) Uani 1 1 d . . .
O9 O 1.4194(2) 0.59627(17) 0.53387(14) 0.0405(8) Uani 1 1 d . . .
O10 O 1.3853(2) 0.49421(16) 0.56513(13) 0.0394(8) Uani 1 1 d . . .
O11 O 1.1435(3) 0.81227(18) 0.69351(15) 0.0503(9) Uani 1 1 d . . .
O12 O 1.2173(4) 0.8340(2) 0.6056(2) 0.0870(17) Uani 1 1 d . . .
O13 O 0.7757(3) 0.6763(2) 0.8963(2) 0.0796(14) Uani 1 1 d . . .
O14 O 0.8815(3) 0.68169(18) 0.82207(14) 0.0476(9) Uani 1 1 d . . .
O15 O 0.9986(2) 0.8907(2) 0.77037(15) 0.0492(9) Uani 1 1 d . . .
O16 O 0.9245(3) 0.98996(18) 0.81115(15) 0.0487(9) Uani 1 1 d . . .
O17 O 0.6219(2) 0.9161(2) 0.98055(16) 0.0499(9) Uani 1 1 d . . .
O18 O 0.7158(2) 0.9724(2) 0.98733(15) 0.0475(9) Uani 1 1 d . . .
O19 O 1.1641(2) -0.52669(16) 1.18047(14) 0.0371(7) Uani 1 1 d . . .
O20 O 1.0593(2) -0.45316(19) 1.23320(14) 0.0427(8) Uani 1 1 d . . .
O21 O 1.0974(2) -0.21059(17) 1.24077(13) 0.0362(7) Uani 1 1 d . . .
O22 O 1.1686(2) -0.15726(17) 1.16309(14) 0.0383(7) Uani 1 1 d . . .
O23 O 1.3975(2) -0.45055(17) 1.05727(14) 0.0414(8) Uani 1 1 d . . .
O24 O 1.3817(3) -0.32936(19) 1.02275(17) 0.0569(10) Uani 1 1 d . . .
O1W O 1.5465(2) -0.40357(19) 0.97798(15) 0.0474(9) Uani 1 1 d . . .
O2W O 1.4403(2) -0.05710(18) 0.45869(13) 0.0393(8) Uani 1 1 d . . .
O3W O 0.5674(3) 1.0401(2) 1.04881(16) 0.0530(9) Uani 1 1 d . . .
O4W O 1.3196(3) 0.8680(3) 0.50401(18) 0.0675(12) Uani 1 1 d D . .
H4A H 1.300(5) 0.9236(16) 0.500(3) 0.101 Uiso 1 1 d D . .
H4B H 1.286(4) 0.858(3) 0.5420(19) 0.101 Uiso 1 1 d D . .
O5W O 1.3678(6) 0.3165(4) 0.4933(3) 0.057(2) Uani 0.50 1 d P . .
O6W O 0.6952(9) 0.6385(8) 1.0018(7) 0.088(5) Uani 0.40 1 d P . .
O6W' O 0.6635(8) 0.6794(7) 1.0076(5) 0.055(3) Uani 0.40 1 d P . .
O7W O 1.4420(4) 0.7309(3) 0.4750(2) 0.0905(15) Uiso 1 1 d . . .
O8W O 1.3421(6) 0.8175(3) 0.9851(3) 0.056(2) Uani 0.50 1 d P . .
O9W O 1.3254(5) 0.3694(4) 0.6056(4) 0.105(3) Uani 0.70 1 d P . .
O9W' O 1.2669(11) 0.4131(8) 0.5565(6) 0.059(4) Uani 0.30 1 d P . .
O10W O 0.4968(5) 1.1899(4) 1.0572(3) 0.056(2) Uani 0.50 1 d P . .
O11W O 0.5098(6) 0.7560(4) 0.8344(3) 0.063(2) Uani 0.50 1 d P . .
O12W O 1.1007(13) -0.3008(9) 0.8173(7) 0.075(6) Uani 0.25 1 d P . .
O13W O 1.1098(14) -0.3211(12) 1.3401(9) 0.091(6) Uani 0.25 1 d P . .
O14W O 1.5018(6) 0.7390(4) 0.3455(3) 0.060(2) Uani 0.50 1 d P . .
O15W O 0.7915(3) 1.0863(2) 0.95550(18) 0.0736(13) Uani 1 1 d . . .
O16W O 0.6598(4) 0.6229(3) 0.8671(2) 0.0972(16) Uani 1 1 d . . .
O17W O 0.5919(14) 0.7710(11) 1.0230(8) 0.056(5) Uiso 0.20 1 d P . .

loop_
_atom_site_aniso_label
_atom_site_aniso_U_11
_atom_site_aniso_U_22
_atom_site_aniso_U_33
_atom_site_aniso_U_23
_atom_site_aniso_U_13
_atom_site_aniso_U_12
Co1 0.0308(3) 0.0231(3) 0.0311(3) -0.0119(2) 0.0110(2) -0.0141(3)
Co2 0.0309(3) 0.0193(3) 0.0291(3) -0.0100(2) 0.0091(2) -0.0117(2)
Co3 0.0284(3) 0.0243(3) 0.0431(3) -0.0168(2) 0.0121(3) -0.0142(3)
Co4 0.0274(3) 0.0241(3) 0.0384(3) -0.0161(2) 0.0094(2) -0.0128(3)
Co5 0.0264(5) 0.0488(6) 0.0472(5) -0.0302(4) 0.0082(4) -0.0104(4)
Co6 0.0247(4) 0.0273(4) 0.0320(4) -0.0133(3) 0.0074(3) -0.0100(4)
Co7 0.0354(5) 0.0303(5) 0.0382(4) -0.0179(4) 0.0201(4) -0.0152(4)
Co8 0.0353(5) 0.0279(4) 0.0347(4) -0.0134(3) 0.0174(4) -0.0096(4)
C1 0.028(2) 0.023(2) 0.0271(19) -0.0105(16) 0.0037(16) -0.0093(18)
C2 0.027(2) 0.025(2) 0.036(2) -0.0088(17) 0.0047(18) -0.0116(19)
C3 0.025(2) 0.022(2) 0.032(2) -0.0107(16) 0.0059(17) -0.0047(18)
C4 0.031(2) 0.024(2) 0.034(2) -0.0136(17) 0.0056(18) -0.0108(19)
C5 0.030(2) 0.022(2) 0.032(2) -0.0100(16) 0.0058(17) -0.0108(18)
C6 0.027(2) 0.029(2) 0.030(2) -0.0102(16) 0.0078(17) -0.0123(19)
C7 0.031(2) 0.023(2) 0.028(2) -0.0095(16) 0.0010(17) -0.0064(19)
C8 0.029(2) 0.028(2) 0.040(2) -0.0109(18) 0.0101(19) -0.009(2)
C9 0.031(2) 0.025(2) 0.039(2) -0.0122(17) 0.0068(19) -0.0117(19)
C10 0.027(2) 0.031(2) 0.034(2) -0.0147(17) 0.0091(17) -0.0126(19)
C11 0.034(3) 0.023(2) 0.039(2) -0.0155(17) 0.0137(19) -0.012(2)
C12 0.030(2) 0.029(2) 0.035(2) -0.0174(18) 0.0169(18) -0.013(2)
C13 0.039(3) 0.023(2) 0.042(2) -0.0133(18) 0.013(2) -0.015(2)
C14 0.030(2) 0.021(2) 0.041(2) -0.0152(17) 0.0122(18) -0.0117(19)
C15 0.031(2) 0.028(2) 0.037(2) -0.0163(18) 0.0136(18) -0.014(2)
C16 0.027(2) 0.034(2) 0.028(2) -0.0062(17) 0.0046(17) -0.016(2)
C17 0.034(3) 0.020(2) 0.041(2) -0.0142(17) 0.0142(19) -0.0093(19)
C18 0.033(3) 0.027(2) 0.052(3) -0.019(2) 0.009(2) -0.014(2)
C19 0.031(2) 0.023(2) 0.030(2) -0.0084(16) 0.0043(17) -0.0107(19)
C20 0.033(2) 0.024(2) 0.030(2) -0.0023(16) 0.0057(17) -0.0130(19)
C21 0.029(2) 0.026(2) 0.031(2) -0.0128(17) 0.0006(17) -0.0041(19)
C22 0.040(3) 0.027(2) 0.036(2) -0.0146(18) 0.0051(19) -0.015(2)
C23 0.031(2) 0.029(2) 0.031(2) -0.0122(17) 0.0063(18) -0.013(2)
C24 0.034(3) 0.030(2) 0.032(2) -0.0109(17) 0.0094(18) -0.016(2)
C25 0.033(3) 0.023(2) 0.044(2) -0.0082(18) -0.001(2) -0.009(2)
C26 0.034(3) 0.030(2) 0.035(2) -0.0096(18) 0.0035(19) -0.011(2)
C27 0.036(3) 0.033(2) 0.038(2) -0.0120(19) 0.005(2) -0.018(2)
C28 0.033(3) 0.028(2) 0.034(2) -0.0127(17) 0.0113(18) -0.014(2)
C29 0.031(3) 0.030(2) 0.046(2) -0.0214(19) 0.016(2) -0.013(2)
C30 0.032(2) 0.028(2) 0.033(2) -0.0152(17) 0.0117(18) -0.016(2)
C31 0.025(2) 0.026(2) 0.035(2) -0.0146(17) 0.0092(17) -0.0092(18)
C32 0.031(2) 0.024(2) 0.035(2) -0.0161(17) 0.0042(18) -0.0097(19)
C33 0.031(2) 0.027(2) 0.039(2) -0.0127(18) 0.0081(19) -0.014(2)
C34 0.034(3) 0.032(2) 0.031(2) -0.0111(18) 0.0069(18) -0.016(2)
C35 0.027(2) 0.026(2) 0.036(2) -0.0124(17) 0.0015(18) -0.0093(19)
C36 0.038(3) 0.033(2) 0.041(2) -0.0188(19) 0.020(2) -0.016(2)
C37 0.058(4) 0.035(3) 0.042(3) -0.007(2) 0.004(2) -0.010(3)
C38 0.099(6) 0.039(3) 0.057(3) -0.003(3) -0.001(3) -0.025(3)
C39 0.111(6) 0.039(3) 0.056(3) -0.019(3) -0.001(4) -0.015(4)
C40 0.081(5) 0.057(4) 0.048(3) -0.025(3) 0.006(3) -0.010(3)
C41 0.072(4) 0.049(3) 0.044(3) -0.017(2) 0.008(3) -0.025(3)
C42 0.050(3) 0.040(3) 0.037(2) -0.007(2) 0.003(2) -0.020(3)
C43 0.070(4) 0.044(3) 0.046(3) 0.003(2) 0.012(3) -0.014(3)
C44 0.048(3) 0.036(3) 0.047(3) -0.013(2) 0.010(2) -0.019(2)
C45 0.060(4) 0.049(3) 0.047(3) -0.011(2) 0.014(3) -0.034(3)
C46 0.054(4) 0.063(4) 0.060(3) 0.007(3) 0.010(3) -0.035(3)
C47 0.058(4) 0.076(4) 0.060(3) 0.007(3) 0.005(3) -0.042(4)
C48 0.034(3) 0.044(3) 0.034(2) -0.009(2) 0.0018(19) -0.014(2)
C49 0.043(3) 0.056(3) 0.047(3) 0.001(2) -0.013(2) -0.018(3)
C50 0.036(3) 0.055(3) 0.052(3) -0.006(2) -0.008(2) -0.022(3)
C51 0.074(5) 0.057(4) 0.042(3) -0.007(3) -0.007(3) -0.002(3)
C52 0.089(5) 0.050(3) 0.030(2) 0.002(2) -0.001(3) -0.014(3)
C53 0.097(7) 0.081(5) 0.049(4) 0.007(3) 0.012(4) -0.013(5)
C54 0.107(8) 0.151(10) 0.066(5) 0.026(6) 0.013(5) -0.058(8)
C55 0.132(10) 0.111(8) 0.085(6) 0.028(5) -0.031(6) -0.074(7)
C56 0.120(7) 0.070(5) 0.054(4) -0.003(3) 0.001(4) -0.040(5)
C57 0.086(5) 0.040(3) 0.032(2) 0.001(2) -0.005(3) -0.012(3)
C58 0.131(7) 0.039(3) 0.041(3) -0.006(2) -0.018(4) -0.011(4)
C59 0.053(3) 0.042(3) 0.031(2) -0.006(2) -0.005(2) -0.012(3)
C60 0.053(4) 0.063(4) 0.073(4) -0.008(3) -0.015(3) -0.022(3)
C61 0.076(5) 0.069(5) 0.077(4) -0.016(4) -0.036(4) -0.010(4)
C62 0.049(3) 0.037(3) 0.040(3) -0.008(2) -0.001(2) -0.011(2)
C63 0.042(3) 0.076(4) 0.053(3) -0.010(3) 0.002(3) -0.018(3)
C64 0.043(4) 0.083(5) 0.065(4) -0.016(3) -0.009(3) -0.012(3)
C65 0.106(6) 0.041(3) 0.031(2) -0.002(2) -0.008(3) -0.019(3)
C66 0.145(9) 0.064(5) 0.058(4) -0.007(3) -0.004(5) -0.040(5)
C67 0.183(12) 0.097(7) 0.084(6) 0.015(5) -0.032(7) -0.089(8)
C68 0.109(8) 0.151(10) 0.073(5) 0.009(6) 0.004(5) -0.055(8)
C69 0.106(7) 0.086(5) 0.049(4) -0.001(3) 0.012(4) -0.034(5)
C70 0.088(5) 0.050(3) 0.031(3) 0.000(2) -0.003(3) -0.015(3)
C71 0.093(6) 0.056(4) 0.038(3) -0.004(3) -0.008(3) 0.007(4)
C72 0.122(6) 0.053(4) 0.034(3) -0.009(2) -0.015(3) -0.021(4)
C73 0.047(3) 0.035(3) 0.036(2) -0.008(2) -0.002(2) -0.004(2)
C74 0.050(4) 0.080(5) 0.075(4) -0.028(4) -0.019(3) 0.000(4)
C75 0.045(4) 0.061(4) 0.061(3) -0.014(3) -0.004(3) -0.012(3)
C76 0.060(4) 0.042(3) 0.036(2) -0.009(2) -0.004(2) -0.018(3)
C77 0.060(4) 0.061(4) 0.058(3) -0.018(3) -0.017(3) -0.012(3)
C78 0.051(4) 0.060(4) 0.058(3) -0.014(3) 0.000(3) -0.023(3)
C79 0.058(4) 0.047(3) 0.043(3) -0.018(2) -0.006(2) -0.010(3)
C80 0.082(5) 0.054(4) 0.061(3) -0.020(3) 0.007(3) -0.021(4)
C81 0.123(7) 0.072(5) 0.053(4) -0.029(3) 0.007(4) -0.008(5)
C82 0.140(8) 0.046(4) 0.057(4) -0.024(3) -0.008(4) -0.013(4)
C83 0.118(6) 0.050(4) 0.050(3) -0.004(3) -0.010(4) -0.022(4)
C84 0.064(4) 0.043(3) 0.041(3) -0.010(2) -0.007(3) -0.003(3)
C85 0.048(4) 0.051(3) 0.067(3) -0.024(3) 0.005(3) -0.014(3)
C86 0.076(5) 0.056(4) 0.049(3) -0.002(3) -0.002(3) -0.001(3)
C87 0.038(3) 0.053(3) 0.058(3) -0.017(3) -0.007(2) -0.014(3)
C88 0.057(4) 0.083(5) 0.075(4) -0.003(4) -0.028(3) -0.027(4)
C89 0.045(4) 0.093(5) 0.088(5) -0.008(4) -0.022(3) -0.033(4)
C90 0.041(3) 0.049(3) 0.046(3) -0.007(2) 0.009(2) -0.019(3)
C91 0.079(5) 0.092(5) 0.054(3) -0.006(3) 0.006(3) -0.058(4)
C92 0.064(5) 0.109(6) 0.069(4) -0.011(4) -0.002(3) -0.049(4)
C93 0.043(4) 0.057(4) 0.109(5) -0.038(4) -0.032(4) -0.007(3)
C94 0.090(8) 0.057(6) 0.261(15) -0.048(7) -0.107(10) 0.004(5)
C95 0.170(17) 0.114(10) 0.24(2) 0.056(11) -0.159(16) -0.088(11)
C96 0.128(11) 0.219(14) 0.096(7) 0.046(8) -0.058(7) -0.136(11)
C97 0.047(4) 0.139(8) 0.085(5) -0.025(5) -0.010(4) -0.048(5)
C98 0.036(3) 0.057(4) 0.069(4) -0.017(3) -0.015(3) -0.019(3)
C99 0.038(4) 0.176(9) 0.136(7) -0.115(7) -0.015(4) -0.010(5)
C100 0.050(4) 0.064(4) 0.094(5) -0.023(3) -0.033(3) -0.015(3)
C101 0.044(3) 0.074(4) 0.064(3) -0.031(3) -0.003(3) -0.023(3)
C102 0.104(7) 0.095(6) 0.093(6) -0.010(5) -0.043(5) -0.031(5)
C103 0.103(6) 0.078(5) 0.068(4) -0.002(4) -0.025(4) -0.043(5)
C104 0.040(3) 0.044(3) 0.049(3) -0.017(2) -0.003(2) -0.017(2)
C105 0.075(5) 0.054(4) 0.054(3) -0.007(3) -0.020(3) -0.024(3)
C106 0.066(4) 0.056(4) 0.051(3) -0.006(3) -0.007(3) -0.029(3)
C107 0.034(3) 0.070(4) 0.085(4) -0.043(3) -0.022(3) -0.009(3)
C108 0.038(4) 0.234(12) 0.124(7) -0.119(8) -0.005(4) -0.036(6)
C109 0.121(10) 0.40(3) 0.075(6) -0.019(11) -0.020(6) -0.176(15)
C110 0.163(13) 0.243(17) 0.168(13) 0.094(11) -0.120(10) -0.165(13)
C111 0.084(6) 0.065(5) 0.158(8) -0.012(5) -0.073(6) -0.024(4)
C112 0.039(3) 0.062(4) 0.078(4) -0.032(3) -0.020(3) -0.013(3)
C113 0.119(8) 0.055(5) 0.214(10) -0.001(5) -0.123(8) -0.024(5)
C114 0.050(5) 0.236(11) 0.108(6) -0.113(7) -0.004(4) -0.043(6)
C115 0.045(3) 0.102(5) 0.041(3) -0.023(3) -0.003(2) -0.034(3)
C116 0.077(5) 0.058(4) 0.055(3) -0.012(3) -0.011(3) -0.022(3)
C117 0.079(5) 0.079(5) 0.057(4) -0.017(3) -0.022(4) -0.010(4)
C118 0.053(4) 0.039(3) 0.085(4) -0.020(3) -0.025(3) -0.015(3)
C119 0.086(5) 0.045(4) 0.083(4) -0.015(3) -0.031(4) -0.004(4)
C120 0.068(4) 0.050(3) 0.067(4) -0.021(3) -0.013(3) -0.015(3)
N1 0.051(3) 0.039(2) 0.041(2) -0.0135(17) 0.0146(19) -0.018(2)
N2 0.055(3) 0.041(2) 0.044(2) -0.0038(18) 0.009(2) -0.022(2)
N3 0.042(3) 0.040(2) 0.037(2) -0.0106(17) 0.0037(17) -0.020(2)
N4 0.032(2) 0.038(2) 0.0368(19) -0.0095(16) 0.0023(16) -0.0157(18)
N5 0.043(3) 0.029(2) 0.039(2) -0.0125(16) -0.0036(18) -0.0052(18)
N6 0.077(4) 0.033(2) 0.041(2) -0.0087(18) -0.015(2) -0.005(2)
N7 0.041(3) 0.039(2) 0.037(2) -0.0117(17) 0.0002(17) -0.011(2)
N8 0.057(3) 0.043(3) 0.037(2) -0.0101(18) -0.008(2) -0.004(2)
N9 0.062(3) 0.050(3) 0.038(2) -0.011(2) -0.011(2) -0.002(2)
N10 0.045(3) 0.031(2) 0.0337(19) -0.0066(16) -0.0042(17) -0.0067(19)
N11 0.073(4) 0.046(3) 0.040(2) -0.0142(19) -0.012(2) -0.015(3)
N12 0.045(3) 0.034(2) 0.037(2) -0.0132(16) 0.0017(17) -0.0136(19)
N13 0.042(3) 0.044(3) 0.054(2) -0.019(2) -0.001(2) -0.013(2)
N14 0.041(3) 0.082(4) 0.090(4) -0.055(3) -0.017(3) -0.001(3)
N15 0.044(3) 0.042(2) 0.063(3) -0.017(2) -0.015(2) -0.014(2)
N16 0.036(2) 0.046(2) 0.044(2) -0.0216(18) 0.0045(18) -0.019(2)
N17 0.045(3) 0.037(2) 0.062(3) -0.026(2) -0.001(2) -0.014(2)
N18 0.079(4) 0.041(3) 0.109(4) -0.023(3) -0.048(3) -0.012(3)
N19 0.035(3) 0.061(3) 0.054(2) -0.021(2) 0.001(2) -0.014(2)
N20 0.045(3) 0.043(3) 0.062(3) -0.016(2) -0.003(2) -0.014(2)
N21 0.045(3) 0.046(3) 0.036(2) -0.0126(18) 0.0116(18) -0.013(2)
N22 0.052(3) 0.052(3) 0.047(2) -0.009(2) 0.002(2) -0.011(2)
N23 0.034(2) 0.039(2) 0.047(2) -0.0152(18) -0.0018(18) -0.0086(19)
N24 0.044(3) 0.122(5) 0.054(3) -0.043(3) -0.005(2) -0.019(3)
O1 0.039(2) 0.0326(17) 0.0521(18) -0.0236(14) 0.0182(15) -0.0171(15)
O2 0.040(2) 0.0311(17) 0.0535(19) -0.0214(14) 0.0157(15) -0.0215(16)
O3 0.043(2) 0.053(2) 0.114(3) -0.049(2) 0.036(2) -0.031(2)
O4 0.0291(18) 0.0341(17) 0.0487(17) -0.0220(14) 0.0148(14) -0.0098(14)
O5 0.047(2) 0.0260(17) 0.064(2) -0.0185(15) 0.0191(17) -0.0220(16)
O6 0.045(2) 0.051(2) 0.0503(19) -0.0212(16) 0.0233(16) -0.0284(18)
O7 0.0366(19) 0.0374(18) 0.0473(18) -0.0160(14) 0.0224(15) -0.0186(16)
O8 0.045(2) 0.0294(17) 0.0570(19) -0.0182(14) 0.0140(16) -0.0242(16)
O9 0.042(2) 0.0321(17) 0.0485(17) -0.0190(14) 0.0232(15) -0.0182(16)
O10 0.045(2) 0.0257(16) 0.0458(17) -0.0159(13) 0.0219(15) -0.0156(15)
O11 0.067(3) 0.0301(18) 0.055(2) -0.0238(16) 0.0091(18) -0.0138(18)
O12 0.116(4) 0.041(2) 0.106(3) -0.032(2) 0.068(3) -0.050(3)
O13 0.079(3) 0.058(3) 0.121(4) -0.042(3) 0.042(3) -0.050(3)
O14 0.070(3) 0.0313(18) 0.0462(18) -0.0218(14) 0.0144(18) -0.0217(18)
O15 0.052(2) 0.056(2) 0.054(2) -0.0272(17) 0.0251(17) -0.0362(19)
O16 0.064(3) 0.0342(19) 0.054(2) -0.0108(15) 0.0137(18) -0.0310(19)
O17 0.033(2) 0.051(2) 0.070(2) -0.0335(18) 0.0194(17) -0.0150(17)
O18 0.048(2) 0.054(2) 0.0509(19) -0.0325(17) 0.0200(16) -0.0244(18)
O19 0.0406(19) 0.0294(16) 0.0478(17) -0.0176(13) 0.0132(15) -0.0200(15)
O20 0.039(2) 0.047(2) 0.0450(18) -0.0163(15) 0.0209(15) -0.0236(17)
O21 0.0409(19) 0.0344(17) 0.0385(16) -0.0213(13) 0.0150(14) -0.0171(15)
O22 0.040(2) 0.0312(17) 0.0483(18) -0.0179(14) 0.0103(15) -0.0165(15)
O23 0.046(2) 0.0330(18) 0.0460(18) -0.0213(14) 0.0245(15) -0.0178(16)
O24 0.060(3) 0.037(2) 0.072(2) -0.0224(17) 0.037(2) -0.0246(19)
O1W 0.053(2) 0.041(2) 0.0537(19) -0.0181(15) 0.0179(17) -0.0260(18)
O2W 0.046(2) 0.0436(19) 0.0399(16) -0.0147(14) 0.0015(15) -0.0262(17)
O3W 0.052(2) 0.063(2) 0.057(2) -0.0355(18) -0.0018(18) -0.020(2)
O4W 0.078(3) 0.075(3) 0.060(2) -0.006(2) 0.010(2) -0.050(3)
O5W 0.083(6) 0.034(4) 0.048(4) 0.007(3) 0.022(4) -0.035(4)
O6W 0.054(9) 0.081(11) 0.083(9) 0.012(8) 0.012(7) -0.001(8)
O6W' 0.053(8) 0.070(9) 0.053(6) -0.028(6) 0.018(6) -0.034(7)
O8W 0.091(6) 0.013(3) 0.032(3) 0.003(2) 0.023(3) -0.001(3)
O9W 0.074(5) 0.064(5) 0.181(8) -0.056(5) 0.057(5) -0.036(4)
O9W' 0.085(11) 0.051(8) 0.059(7) -0.023(6) 0.022(7) -0.047(8)
O10W 0.069(6) 0.034(4) 0.061(4) -0.023(3) 0.001(4) -0.009(4)
O11W 0.068(6) 0.055(5) 0.062(5) -0.006(4) -0.019(4) -0.016(4)
O12W 0.080(13) 0.053(10) 0.055(9) -0.007(7) -0.026(9) 0.022(9)
O13W 0.072(14) 0.097(15) 0.094(14) -0.019(11) -0.003(11) -0.020(12)
O14W 0.067(6) 0.058(5) 0.061(5) -0.011(4) 0.003(4) -0.035(4)
O15W 0.104(4) 0.059(3) 0.061(2) -0.012(2) 0.004(2) -0.037(3)
O16W 0.091(4) 0.089(4) 0.113(4) -0.035(3) 0.032(3) -0.042(3)

loop_
_atom_type_symbol
_atom_type_description
_atom_type_scat_dispersion_real
_atom_type_scat_dispersion_imag
_atom_type_scat_source
C C 0.0033 0.0016 'International Tables Vol C Tables 4.2.6.8 and 6.1.1.4'
H H 0.0000 0.0000 'International Tables Vol C Tables 4.2.6.8 and 6.1.1.4'
N N 0.0061 0.0033 'International Tables Vol C Tables 4.2.6.8 and 6.1.1.4'
O O 0.0106 0.0060 'International Tables Vol C Tables 4.2.6.8 and 6.1.1.4'
Co Co 0.3494 0.9721 'International Tables Vol C Tables 4.2.6.8 and 6.1.1.4'

loop_
_geom_angle_atom_site_label_1
_geom_angle_atom_site_label_2
_geom_angle_atom_site_label_3
_geom_angle
_geom_angle_site_symmetry_1
_geom_angle_site_symmetry_3
_geom_angle_publ_flag
O14 Co1 O7 99.27(14) . . ?
O14 Co1 O19 113.43(14) . 2_757 ?
O7 Co1 O19 147.30(12) . 2_757 ?
O14 Co1 N12 93.48(14) . . ?
O7 Co1 N12 89.89(15) . . ?
O19 Co1 N12 88.25(15) 2_757 . ?
O14 Co1 N7 92.92(15) . . ?
O7 Co1 N7 88.51(15) . . ?
O19 Co1 N7 89.74(15) 2_757 . ?
N12 Co1 N7 173.58(14) . . ?
O8 Co2 O20 106.64(13) . 2_757 ?
O8 Co2 N10 89.72(15) . . ?
O20 Co2 N10 91.00(15) 2_757 . ?
O8 Co2 N5 88.77(15) . . ?
O20 Co2 N5 88.73(15) 2_757 . ?
N10 Co2 N5 178.33(15) . . ?
O8 Co2 O1 152.93(12) . . ?
O20 Co2 O1 100.31(13) 2_757 . ?
N10 Co2 O1 92.32(14) . . ?
N5 Co2 O1 89.35(14) . . ?
O8 Co2 O2 93.66(12) . . ?
O20 Co2 O2 159.62(12) 2_757 . ?
N10 Co2 O2 90.92(14) . . ?
N5 Co2 O2 89.90(13) . . ?
O1 Co2 O2 59.33(11) . . ?
O11 Co3 O15 92.02(15) . . ?
O11 Co3 O5 118.80(14) . 1_565 ?
O15 Co3 O5 149.12(13) . 1_565 ?
O11 Co3 N13 95.55(16) . . ?
O15 Co3 N13 87.84(17) . . ?
O5 Co3 N13 90.66(16) 1_565 . ?
O11 Co3 N17 93.12(15) . . ?
O15 Co3 N17 87.77(16) . . ?
O5 Co3 N17 88.74(16) 1_565 . ?
N13 Co3 N17 170.41(15) . . ?
O16 Co4 O6 105.53(14) 1_545 . ?
O16 Co4 N23 88.78(16) 1_545 . ?
O6 Co4 N23 93.04(15) . . ?
O16 Co4 N16 90.56(16) 1_545 1_545 ?
O6 Co4 N16 87.84(15) . 1_545 ?
N23 Co4 N16 179.02(16) . 1_545 ?
O16 Co4 O21 155.44(12) 1_545 2_757 ?
O6 Co4 O21 98.97(12) . 2_757 ?
N23 Co4 O21 88.32(14) . 2_757 ?
N16 Co4 O21 91.98(14) 1_545 2_757 ?
O16 Co4 O22 96.60(12) 1_545 2_757 ?
O6 Co4 O22 157.84(12) . 2_757 ?
N23 Co4 O22 86.27(14) . 2_757 ?
N16 Co4 O22 93.08(13) 1_545 2_757 ?
O21 Co4 O22 58.87(11) 2_757 2_757 ?
O17 Co5 O17 180.000(2) . 2_677 ?
O17 Co5 O3W 89.25(14) . 2_677 ?
O17 Co5 O3W 90.75(14) 2_677 2_677 ?
O17 Co5 O3W 90.75(14) . . ?
O17 Co5 O3W 89.25(14) 2_677 . ?
O3W Co5 O3W 180.000(4) 2_677 . ?
O17 Co5 N19 92.17(16) . 2_677 ?
O17 Co5 N19 87.83(15) 2_677 2_677 ?
O3W Co5 N19 88.31(16) 2_677 2_677 ?
O3W Co5 N19 91.69(16) . 2_677 ?
O17 Co5 N19 87.83(15) . . ?
O17 Co5 N19 92.17(16) 2_677 . ?
O3W Co5 N19 91.69(16) 2_677 . ?
O3W Co5 N19 88.31(16) . . ?
N19 Co5 N19 180.000(1) 2_677 . ?
N4 Co6 N4 180.0 . 2_856 ?
N4 Co6 O4 93.27(14) . 2_856 ?
N4 Co6 O4 86.73(14) 2_856 2_856 ?
N4 Co6 O4 86.73(14) . . ?
N4 Co6 O4 93.27(14) 2_856 . ?
O4 Co6 O4 180.00(16) 2_856 . ?
N4 Co6 O2W 89.25(13) . . ?
N4 Co6 O2W 90.75(13) 2_856 . ?
O4 Co6 O2W 90.82(12) 2_856 . ?
O4 Co6 O2W 89.18(12) . . ?
N4 Co6 O2W 90.75(13) . 2_856 ?
N4 Co6 O2W 89.25(13) 2_856 2_856 ?
O4 Co6 O2W 89.18(12) 2_856 2_856 ?
O4 Co6 O2W 90.82(12) . 2_856 ?
O2W Co6 O2W 180.00(12) . 2_856 ?
O23 Co7 O23 180.00(14) 2_847 . ?
O23 Co7 N1 91.83(14) 2_847 . ?
O23 Co7 N1 88.17(14) . . ?
O23 Co7 N1 88.17(14) 2_847 2_847 ?
O23 Co7 N1 91.83(14) . 2_847 ?
N1 Co7 N1 180.00(14) . 2_847 ?
O23 Co7 O1W 91.63(12) 2_847 2_847 ?
O23 Co7 O1W 88.37(12) . 2_847 ?
N1 Co7 O1W 89.83(15) . 2_847 ?
N1 Co7 O1W 90.17(15) 2_847 2_847 ?
O23 Co7 O1W 88.37(12) 2_847 . ?
O23 Co7 O1W 91.63(12) . . ?
N1 Co7 O1W 90.17(15) . . ?
N1 Co7 O1W 89.83(15) 2_847 . ?
O1W Co7 O1W 180.00(15) 2_847 . ?
O9 Co8 O9 180.00(15) 2_866 . ?
O9 Co8 N21 93.76(14) 2_866 . ?
O9 Co8 N21 86.24(14) . . ?
O9 Co8 N21 86.24(14) 2_866 2_866 ?
O9 Co8 N21 93.76(14) . 2_866 ?
N21 Co8 N21 180.00(13) . 2_866 ?
O9 Co8 O10 60.82(11) 2_866 2_866 ?
O9 Co8 O10 119.18(11) . 2_866 ?
N21 Co8 O10 90.55(14) . 2_866 ?
N21 Co8 O10 89.45(14) 2_866 2_866 ?
O9 Co8 O10 119.18(11) 2_866 . ?
O9 Co8 O10 60.82(11) . . ?
N21 Co8 O10 89.45(14) . . ?
N21 Co8 O10 90.55(14) 2_866 . ?
O10 Co8 O10 180.000(2) 2_866 . ?
O9 Co8 C17 30.49(12) 2_866 2_866 ?
O9 Co8 C17 149.51(12) . 2_866 ?
N21 Co8 C17 93.00(15) . 2_866 ?
N21 Co8 C17 87.00(15) 2_866 2_866 ?
O10 Co8 C17 30.34(12) 2_866 2_866 ?
O10 Co8 C17 149.66(12) . 2_866 ?
O9 Co8 C17 149.51(12) 2_866 . ?
O9 Co8 C17 30.49(12) . . ?
N21 Co8 C17 87.00(15) . . ?
N21 Co8 C17 93.00(15) 2_866 . ?
O10 Co8 C17 149.66(12) 2_866 . ?
O10 Co8 C17 30.34(12) . . ?
C17 Co8 C17 180.000(1) 2_866 . ?
C2 C1 C6 120.2(4) . . ?
C2 C1 C7 120.6(4) . . ?
C6 C1 C7 119.1(4) . . ?
C1 C2 C3 120.0(4) . . ?
C1 C2 H2 120.0 . . ?
C3 C2 H2 120.0 . . ?
C4 C3 C2 119.4(4) . . ?
C4 C3 C8 119.0(4) . . ?
C2 C3 C8 121.3(4) . . ?
C3 C4 C5 120.7(4) . . ?
C3 C4 H4 119.7 . . ?
C5 C4 H4 119.7 . . ?
C6 C5 C4 119.7(4) . . ?
C6 C5 C9 121.0(4) . . ?
C4 C5 C9 118.9(3) . . ?
C1 C6 C5 119.9(4) . . ?
C1 C6 H6 120.0 . . ?
C5 C6 H6 120.0 . . ?
O1 C7 O2 120.1(4) . . ?
O1 C7 C1 118.7(4) . . ?
O2 C7 C1 121.2(4) . . ?
O4 C8 O3 124.9(4) . . ?
O4 C8 C3 117.9(4) . . ?
O3 C8 C3 117.2(4) . . ?
O6 C9 O5 123.1(4) . . ?
O6 C9 C5 119.6(4) . . ?
O5 C9 C5 117.3(4) . . ?
C15 C10 C11 118.9(4) . . ?
C15 C10 C16 121.5(4) . . ?
C11 C10 C16 119.6(4) . . ?
C12 C11 C10 120.1(4) . . ?
C12 C11 H11 119.9 . . ?
C10 C11 H11 119.9 . . ?
C11 C12 C13 120.3(4) . . ?
C11 C12 C17 119.3(4) . . ?
C13 C12 C17 120.4(4) . . ?
C12 C13 C14 120.6(4) . . ?
C12 C13 H13 119.7 . . ?
C14 C13 H13 119.7 . . ?
C15 C14 C13 118.6(4) . . ?
C15 C14 C18 120.5(4) . . ?
C13 C14 C18 120.9(4) . . ?
C10 C15 C14 121.4(4) . . ?
C10 C15 H15 119.3 . . ?
C14 C15 H15 119.3 . . ?
O7 C16 O8 126.3(4) . . ?
O7 C16 C10 117.4(4) . . ?
O8 C16 C10 116.3(4) . . ?
O10 C17 O9 118.6(4) . . ?
O10 C17 C12 121.3(4) . . ?
O9 C17 C12 120.1(4) . . ?
O10 C17 Co8 61.1(2) . . ?
O9 C17 Co8 57.5(2) . . ?
C12 C17 Co8 177.5(3) . . ?
O12 C18 O11 123.9(4) . . ?
O12 C18 C14 120.3(4) . . ?
O11 C18 C14 115.8(4) . . ?
C24 C19 C20 119.1(4) . . ?
C24 C19 C25 119.5(4) . . ?
C20 C19 C25 121.3(4) . . ?
C21 C20 C19 120.5(4) . . ?
C21 C20 H20 119.7 . . ?
C19 C20 H20 119.7 . . ?
C22 C21 C20 119.4(4) . . ?
C22 C21 C26 117.5(4) . . ?
C20 C21 C26 123.1(4) . . ?
C21 C22 C23 121.7(4) . . ?
C21 C22 H22 119.1 . . ?
C23 C22 H22 119.1 . . ?
C22 C23 C24 118.7(4) . . ?
C22 C23 C27 119.5(4) . . ?
C24 C23 C27 121.7(4) . . ?
C23 C24 C19 120.4(4) . . ?
C23 C24 H24 119.8 . . ?
C19 C24 H24 119.8 . . ?
O13 C25 O14 123.9(4) . . ?
O13 C25 C19 119.1(4) . . ?
O14 C25 C19 117.0(4) . . ?
O17 C26 O18 125.3(4) . . ?
O17 C26 C21 116.9(4) . . ?
O18 C26 C21 117.9(4) . . ?
O15 C27 O16 126.4(4) . . ?
O15 C27 C23 117.5(4) . . ?
O16 C27 C23 116.1(4) . . ?
C29 C28 C33 119.4(4) . . ?
C29 C28 C36 117.9(4) . . ?
C33 C28 C36 122.6(4) . . ?
C28 C29 C30 120.8(4) . . ?
C28 C29 H29 119.6 . . ?
C30 C29 H29 119.6 . . ?
C31 C30 C29 118.9(4) . . ?
C31 C30 C34 122.7(4) . . ?
C29 C30 C34 118.4(4) . . ?
C32 C31 C30 120.9(4) . . ?
C32 C31 H31 119.6 . . ?
C30 C31 H31 119.6 . . ?
C31 C32 C33 119.7(4) . . ?
C31 C32 C35 119.9(4) . . ?
C33 C32 C35 120.4(4) . . ?
C32 C33 C28 120.3(4) . . ?
C32 C33 H33 119.9 . . ?
C28 C33 H33 119.9 . . ?
O20 C34 O19 121.8(4) . . ?
O20 C34 C30 119.9(4) . . ?
O19 C34 C30 118.3(4) . . ?
O21 C35 O22 120.6(4) . . ?
O21 C35 C32 118.7(4) . . ?
O22 C35 C32 120.7(4) . . ?
O24 C36 O23 125.1(4) . . ?
O24 C36 C28 119.6(4) . . ?
O23 C36 C28 115.3(4) . . ?
C38 C37 C42 119.4(5) . . ?
C38 C37 C43 119.3(5) . . ?
C42 C37 C43 121.3(5) . . ?
C39 C38 C37 120.9(6) . . ?
C39 C38 H38 119.6 . . ?
C37 C38 H38 119.6 . . ?
C40 C39 C38 120.4(5) . . ?
C40 C39 H39 119.8 . . ?
C38 C39 H39 119.8 . . ?
C39 C40 C41 119.2(5) . . ?
C39 C40 H40 120.4 . . ?
C41 C40 H40 120.4 . . ?
C40 C41 C42 122.2(5) . . ?
C40 C41 H41 118.9 . . ?
C42 C41 H41 118.9 . . ?
C41 C42 C37 118.0(5) . . ?
C41 C42 C44 122.0(4) . . ?
C37 C42 C44 120.0(4) . . ?
N2 C43 C37 113.3(5) . . ?
N2 C43 H43A 108.9 . . ?
C37 C43 H43A 108.9 . . ?
N2 C43 H43B 108.9 . . ?
C37 C43 H43B 108.9 . . ?
H43A C43 H43B 107.7 . . ?
N3 C44 C42 112.5(4) . . ?
N3 C44 H44A 109.1 . . ?
C42 C44 H44A 109.1 . . ?
N3 C44 H44B 109.1 . . ?
C42 C44 H44B 109.1 . . ?
H44A C44 H44B 107.8 . . ?
N1 C45 N2 113.3(5) . . ?
N1 C45 H45 123.3 . . ?
N2 C45 H45 123.3 . . ?
N1 C46 C47 111.3(5) . . ?
N1 C46 H46 124.4 . . ?
C47 C46 H46 124.4 . . ?
N2 C47 C46 105.2(5) . . ?
N2 C47 H47 127.4 . . ?
C46 C47 H47 127.4 . . ?
N4 C48 N3 111.7(4) . . ?
N4 C48 H48 124.1 . . ?
N3 C48 H48 124.1 . . ?
C50 C49 N3 107.0(4) . . ?
C50 C49 H49 126.5 . . ?
N3 C49 H49 126.5 . . ?
C49 C50 N4 109.8(5) . . ?
C49 C50 H50 125.1 . . ?
N4 C50 H50 125.1 . . ?
N8 C51 C57 112.5(5) . . ?
N8 C51 H51A 109.1 . . ?
C57 C51 H51A 109.1 . . ?
N8 C51 H51B 109.1 . . ?
C57 C51 H51B 109.1 . . ?
H51A C51 H51B 107.8 . . ?
C53 C52 C57 118.8(7) . . ?
C53 C52 C58 118.1(7) . . ?
C57 C52 C58 123.0(7) . . ?
C54 C53 C52 123.3(8) . . ?
C54 C53 H53 118.3 . . ?
C52 C53 H53 118.3 . . ?
C53 C54 C55 117.2(10) . . ?
C53 C54 H54 121.4 . . ?
C55 C54 H54 121.4 . . ?
C56 C55 C54 119.7(9) . . ?
C56 C55 H55 120.2 . . ?
C54 C55 H55 120.2 . . ?
C55 C56 C57 122.3(8) . . ?
C55 C56 H56 118.8 . . ?
C57 C56 H56 118.8 . . ?
C56 C57 C52 118.5(7) . . ?
C56 C57 C51 119.3(6) . . ?
C52 C57 C51 122.2(6) . . ?
N6 C58 C52 112.5(4) . . ?
N6 C58 H58A 109.1 . . ?
C52 C58 H58A 109.1 . . ?
N6 C58 H58B 109.1 . . ?
C52 C58 H58B 109.1 . . ?
H58A C58 H58B 107.8 . . ?
N5 C59 N6 112.0(5) . . ?
N5 C59 H59 124.0 . . ?
N6 C59 H59 124.0 . . ?
C61 C60 N5 108.9(6) . . ?
C61 C60 H60 125.6 . . ?
N5 C60 H60 125.6 . . ?
N6 C61 C60 106.5(6) . . ?
N6 C61 H61 126.7 . . ?
C60 C61 H61 126.7 . . ?
N7 C62 N8 111.2(5) . . ?
N7 C62 H62 124.4 . . ?
N8 C62 H62 124.4 . . ?
C64 C63 N7 110.3(6) . . ?
C64 C63 H63 124.8 . . ?
N7 C63 H63 124.8 . . ?
C63 C64 N8 106.2(5) . . ?
C63 C64 H64 126.9 . . ?
N8 C64 H64 126.9 . . ?
C66 C65 C70 119.8(8) . . ?
C66 C65 C71 119.2(7) . . ?
C70 C65 C71 121.1(6) . . ?
C65 C66 C67 120.5(8) . . ?
C65 C66 H66 119.8 . . ?
C67 C66 H66 119.8 . . ?
C68 C67 C66 120.1(9) . . ?
C68 C67 H67 120.0 . . ?
C66 C67 H67 120.0 . . ?
C67 C68 C69 118.6(10) . . ?
C67 C68 H68 120.7 . . ?
C69 C68 H68 120.7 . . ?
C70 C69 C68 121.7(8) . . ?
C70 C69 H69 119.1 . . ?
C68 C69 H69 119.1 . . ?
C69 C70 C65 119.3(7) . . ?
C69 C70 C72 118.5(7) . . ?
C65 C70 C72 122.3(7) . . ?
N9 C71 C65 112.1(5) . . ?
N9 C71 H71A 109.2 . . ?
C65 C71 H71A 109.2 . . ?
N9 C71 H71B 109.2 . . ?
C65 C71 H71B 109.2 . . ?
H71A C71 H71B 107.9 . . ?
N11 C72 C70 112.7(4) . . ?
N11 C72 H72A 109.1 . . ?
C70 C72 H72A 109.1 . . ?
N11 C72 H72B 109.1 . . ?
C70 C72 H72B 109.1 . . ?
H72A C72 H72B 107.8 . . ?
N10 C73 N9 112.1(5) . . ?
N10 C73 H73 124.0 . . ?
N9 C73 H73 124.0 . . ?
C75 C74 N9 106.7(6) . . ?
C75 C74 H74 126.7 . . ?
N9 C74 H74 126.7 . . ?
C74 C75 N10 109.2(6) . . ?
C74 C75 H75 125.4 . . ?
N10 C75 H75 125.4 . . ?
N12 C76 N11 111.0(5) . . ?
N12 C76 H76 124.5 . . ?
N11 C76 H76 124.5 . . ?
N11 C77 C78 105.9(5) . . ?
N11 C77 H77 127.1 . . ?
C78 C77 H77 127.1 . . ?
C77 C78 N12 109.8(6) . . ?
C77 C78 H78 125.1 . . ?
N12 C78 H78 125.1 . . ?
C84 C79 C80 119.1(5) . . ?
C84 C79 C85 119.4(5) . . ?
C80 C79 C85 121.3(5) . . ?
C79 C80 C81 121.4(6) . . ?
C79 C80 H80 119.3 . . ?
C81 C80 H80 119.3 . . ?
C82 C81 C80 118.9(6) . . ?
C82 C81 H81 120.5 . . ?
C80 C81 H81 120.5 . . ?
C81 C82 C83 121.0(6) . . ?
C81 C82 H82 119.5 . . ?
C83 C82 H82 119.5 . . ?
C82 C83 C84 120.2(6) . . ?
C82 C83 H83 119.9 . . ?
C84 C83 H83 119.9 . . ?
C79 C84 C83 119.2(5) . . ?
C79 C84 C86 121.1(5) . . ?
C83 C84 C86 119.6(6) . . ?
N20 C85 C79 113.7(5) . . ?
N20 C85 H85A 108.8 . . ?
C79 C85 H85A 108.8 . . ?
N20 C85 H85B 108.8 . . ?
C79 C85 H85B 108.8 . . ?
H85A C85 H85B 107.7 . . ?
N22 C86 C84 112.6(5) 1_456 . ?
N22 C86 H86A 109.1 1_456 . ?
C84 C86 H86A 109.1 . . ?
N22 C86 H86B 109.1 1_456 . ?
C84 C86 H86B 109.1 . . ?
H86A C86 H86B 107.8 . . ?
N19 C87 N20 112.0(5) . . ?
N19 C87 H87 124.0 . . ?
N20 C87 H87 124.0 . . ?
C89 C88 N20 106.0(5) . . ?
C89 C88 H88 127.0 . . ?
N20 C88 H88 127.0 . . ?
C88 C89 N19 111.3(6) . . ?
C88 C89 H89 124.3 . . ?
N19 C89 H89 124.3 . . ?
N21 C90 N22 112.4(5) . . ?
N21 C90 H90 123.8 . . ?
N22 C90 H90 123.8 . . ?
C92 C91 N21 109.8(6) . . ?
C92 C91 H91 125.1 . . ?
N21 C91 H91 125.1 . . ?
C91 C92 N22 106.2(6) . . ?
C91 C92 H92 126.9 . . ?
N22 C92 H92 126.9 . . ?
C98 C93 C94 119.3(9) . . ?
C98 C93 C99 122.1(7) . . ?
C94 C93 C99 118.6(8) . . ?
C95 C94 C93 121.9(13) . . ?
C95 C94 H94 119.1 . . ?
C93 C94 H94 119.1 . . ?
C94 C95 C96 122.1(13) . . ?
C94 C95 H95 119.0 . . ?
C96 C95 H95 119.0 . . ?
C97 C96 C95 116.3(12) . . ?
C97 C96 H96 121.9 . . ?
C95 C96 H96 121.9 . . ?
C98 C97 C96 120.4(9) . . ?
C98 C97 H97 119.8 . . ?
C96 C97 H97 119.8 . . ?
C93 C98 C97 120.0(7) . . ?
C93 C98 C100 121.7(6) . . ?
C97 C98 C100 118.4(6) . . ?
N14 C99 C93 114.2(6) . . ?
N14 C99 H99A 108.7 . . ?
C93 C99 H99A 108.7 . . ?
N14 C99 H99B 108.7 . . ?
C93 C99 H99B 108.7 . . ?
H99A C99 H99B 107.6 . . ?
N15 C100 C98 112.9(5) . . ?
N15 C100 H10A 109.0 . . ?
C98 C100 H10A 109.0 . . ?
N15 C100 H10B 109.0 . . ?
C98 C100 H10B 109.0 . . ?
H10A C100 H10B 107.8 . . ?
N13 C101 N14 111.5(6) . . ?
N13 C101 H101 124.2 . . ?
N14 C101 H101 124.2 . . ?
N14 C102 C103 107.0(7) . . ?
N14 C102 H102 126.5 . . ?
C103 C102 H102 126.5 . . ?
N13 C103 C102 108.9(7) . . ?
N13 C103 H103 125.6 . . ?
C102 C103 H103 125.6 . . ?
N16 C104 N15 112.6(5) . . ?
N16 C104 H104 123.7 . . ?
N15 C104 H104 123.7 . . ?
C106 C105 N15 106.9(5) . . ?
C106 C105 H105 126.6 . . ?
N15 C105 H105 126.6 . . ?
C105 C106 N16 110.5(5) . . ?
C105 C106 H106 124.7 . . ?
N16 C106 H106 124.7 . . ?
C108 C107 C112 120.0 . . ?
C108 C107 C113 117.7(6) . . ?
C112 C107 C113 122.3(6) . . ?
C109 C108 C107 120.0 . . ?
C109 C108 H108 120.0 . . ?
C107 C108 H108 120.0 . . ?
C108 C109 C110 120.0 . . ?
C108 C109 H109 120.0 . . ?
C110 C109 H109 120.0 . . ?
C111 C110 C109 120.0 . . ?
C111 C110 H110 120.0 . . ?
C109 C110 H110 120.0 . . ?
C110 C111 C112 120.0 . . ?
C110 C111 H111 120.0 . . ?
C112 C111 H111 120.0 . . ?
C111 C112 C107 120.0 . . ?
C111 C112 C114 116.5(6) . . ?
C107 C112 C114 123.4(6) . . ?
C107 C113 N18 113.0(5) . . ?
C107 C113 H11A 109.0 . . ?
N18 C113 H11A 109.0 . . ?
C107 C113 H11B 109.0 . . ?
N18 C113 H11B 109.0 . . ?
H11A C113 H11B 107.8 . . ?
C112 C114 N24 114.3(5) . 1_565 ?
C112 C114 H11C 108.7 . . ?
N24 C114 H11C 108.7 1_565 . ?
C112 C114 H11D 108.7 . . ?
N24 C114 H11D 108.7 1_565 . ?
H11C C114 H11D 107.6 . . ?
N23 C115 N24 113.6(6) . . ?
N23 C115 H115 123.2 . . ?
N24 C115 H115 123.2 . . ?
C117 C116 N23 109.2(6) . . ?
C117 C116 H116 125.4 . . ?
N23 C116 H116 125.4 . . ?
N24 C117 C116 106.3(5) . . ?
N24 C117 H117 126.8 . . ?
C116 C117 H117 126.8 . . ?
N17 C118 N18 111.4(6) . . ?
N17 C118 H118 124.3 . . ?
N18 C118 H118 124.3 . . ?
C120 C119 N18 106.6(6) . . ?
C120 C119 H119 126.7 . . ?
N18 C119 H119 126.7 . . ?
C119 C120 N17 110.1(6) . . ?
C119 C120 H120 124.9 . . ?
N17 C120 H120 124.9 . . ?
C45 N1 C46 103.5(5) . . ?
C45 N1 Co7 129.5(4) . . ?
C46 N1 Co7 126.9(3) . . ?
C45 N2 C47 106.7(5) . . ?
C45 N2 C43 126.6(5) . . ?
C47 N2 C43 126.7(5) . . ?
C48 N3 C49 106.7(4) . . ?
C48 N3 C44 127.0(4) . . ?
C49 N3 C44 126.1(4) . . ?
C48 N4 C50 104.8(4) . . ?
C48 N4 Co6 129.5(3) . . ?
C50 N4 Co6 125.5(3) . . ?
C59 N5 C60 105.7(4) . . ?
C59 N5 Co2 126.4(4) . . ?
C60 N5 Co2 127.8(4) . . ?
C59 N6 C61 106.9(5) . . ?
C59 N6 C58 126.2(6) . . ?
C61 N6 C58 126.8(6) . . ?
C62 N7 C63 105.4(4) . . ?
C62 N7 Co1 125.4(4) . . ?
C63 N7 Co1 129.2(4) . . ?
C62 N8 C64 106.8(4) . . ?
C62 N8 C51 128.5(5) . . ?
C64 N8 C51 124.7(5) . . ?
C73 N9 C74 106.2(5) . . ?
C73 N9 C71 130.3(6) . . ?
C74 N9 C71 123.5(5) . . ?
C73 N10 C75 105.8(4) . . ?
C73 N10 Co2 126.5(4) . . ?
C75 N10 Co2 127.4(4) . . ?
C76 N11 C77 107.8(5) . . ?
C76 N11 C72 125.3(6) . . ?
C77 N11 C72 126.9(5) . . ?
C76 N12 C78 105.5(4) . . ?
C76 N12 Co1 126.7(4) . . ?
C78 N12 Co1 127.6(4) . . ?
C101 N13 C103 105.5(5) . . ?
C101 N13 Co3 124.8(4) . . ?
C103 N13 Co3 129.3(5) . . ?
C102 N14 C101 107.1(6) . . ?
C102 N14 C99 125.9(7) . . ?
C101 N14 C99 127.1(7) . . ?
C104 N15 C105 106.0(4) . . ?
C104 N15 C100 126.4(5) . . ?
C105 N15 C100 127.5(5) . . ?
C104 N16 C106 104.0(4) . . ?
C104 N16 Co4 127.7(4) . 1_565 ?
C106 N16 Co4 128.3(4) . 1_565 ?
C118 N17 C120 105.0(5) . . ?
C118 N17 Co3 129.2(4) . . ?
C120 N17 Co3 125.7(4) . . ?
C118 N18 C119 106.7(5) . . ?
C118 N18 C113 128.3(7) . . ?
C119 N18 C113 124.9(6) . . ?
C87 N19 C89 103.2(5) . . ?
C87 N19 Co5 134.3(4) . . ?
C89 N19 Co5 122.6(4) . . ?
C88 N20 C87 107.5(5) . . ?
C88 N20 C85 124.4(5) . . ?
C87 N20 C85 128.0(5) . . ?
C90 N21 C91 104.9(5) . . ?
C90 N21 Co8 124.7(4) . . ?
C91 N21 Co8 129.4(4) . . ?
C90 N22 C92 106.6(5) . . ?
C90 N22 C86 127.0(5) . 1_654 ?
C92 N22 C86 126.4(6) . 1_654 ?
C115 N23 C116 104.4(5) . . ?
C115 N23 Co4 126.4(4) . . ?
C116 N23 Co4 129.1(4) . . ?
C115 N24 C117 106.3(5) . . ?
C115 N24 C114 126.5(7) . 1_545 ?
C117 N24 C114 127.1(6) . 1_545 ?
C7 O1 Co2 94.0(3) . . ?
C7 O2 Co2 86.5(2) . . ?
C8 O4 Co6 127.3(3) . . ?
C9 O5 Co3 111.1(3) . 1_545 ?
C9 O6 Co4 168.1(3) . . ?
C16 O7 Co1 140.9(3) . . ?
C16 O8 Co2 140.9(3) . . ?
C17 O9 Co8 92.0(2) . . ?
C17 O10 Co8 88.6(2) . . ?
C18 O11 Co3 124.4(3) . . ?
C25 O14 Co1 136.6(3) . . ?
C27 O15 Co3 135.3(3) . . ?
C27 O16 Co4 145.9(3) . 1_565 ?
C26 O17 Co5 122.7(3) . . ?
C34 O19 Co1 108.2(3) . 2_757 ?
C34 O20 Co2 172.9(3) . 2_757 ?
C35 O21 Co4 93.8(2) . 2_757 ?
C35 O22 Co4 86.1(2) . 2_757 ?
C36 O23 Co7 129.0(3) . . ?
H4A O4W H4B 96(3) . . ?
O6W O6W' O17W 178(2) . . ?

loop_
_geom_bond_atom_site_label_1
_geom_bond_atom_site_label_2
_geom_bond_distance
_geom_bond_site_symmetry_2
_geom_bond_publ_flag
Co1 O14 1.995(3) . ?
Co1 O7 2.015(3) . ?
Co1 O19 2.065(3) 2_757 ?
Co1 N12 2.119(4) . ?
Co1 N7 2.120(4) . ?
Co2 O8 2.009(3) . ?
Co2 O20 2.037(3) 2_757 ?
Co2 N10 2.110(4) . ?
Co2 N5 2.115(4) . ?
Co2 O1 2.115(3) . ?
Co2 O2 2.273(3) . ?
Co3 O11 1.990(3) . ?
Co3 O15 2.004(3) . ?
Co3 O5 2.026(3) 1_565 ?
Co3 N13 2.117(4) . ?
Co3 N17 2.132(4) . ?
Co4 O16 2.011(3) 1_545 ?
Co4 O6 2.017(3) . ?
Co4 N23 2.087(4) . ?
Co4 N16 2.096(4) 1_545 ?
Co4 O21 2.131(3) 2_757 ?
Co4 O22 2.293(3) 2_757 ?
Co5 O17 2.101(3) . ?
Co5 O17 2.101(3) 2_677 ?
Co5 O3W 2.125(3) 2_677 ?
Co5 O3W 2.125(3) . ?
Co5 N19 2.128(5) 2_677 ?
Co5 N19 2.128(5) . ?
Co6 N4 2.101(4) . ?
Co6 N4 2.101(4) 2_856 ?
Co6 O4 2.111(3) 2_856 ?
Co6 O4 2.111(3) . ?
Co6 O2W 2.171(3) . ?
Co6 O2W 2.171(3) 2_856 ?
Co7 O23 2.030(3) 2_847 ?
Co7 O23 2.030(3) . ?
Co7 N1 2.158(4) . ?
Co7 N1 2.158(4) 2_847 ?
Co7 O1W 2.190(3) 2_847 ?
Co7 O1W 2.190(3) . ?
Co8 O9 2.107(3) 2_866 ?
Co8 O9 2.107(3) . ?
Co8 N21 2.110(4) . ?
Co8 N21 2.110(4) 2_866 ?
Co8 O10 2.184(3) 2_866 ?
Co8 O10 2.184(3) . ?
Co8 C17 2.495(4) 2_866 ?
Co8 C17 2.495(4) . ?
C1 C2 1.389(6) . ?
C1 C6 1.391(6) . ?
C1 C7 1.491(5) . ?
C2 C3 1.403(5) . ?
C2 H2 0.9300 . ?
C3 C4 1.384(6) . ?
C3 C8 1.502(6) . ?
C4 C5 1.395(6) . ?
C4 H4 0.9300 . ?
C5 C6 1.393(5) . ?
C5 C9 1.489(6) . ?
C6 H6 0.9300 . ?
C7 O1 1.251(5) . ?
C7 O2 1.261(5) . ?
C8 O4 1.248(5) . ?
C8 O3 1.257(5) . ?
C9 O6 1.245(5) . ?
C9 O5 1.267(5) . ?
C10 C15 1.389(5) . ?
C10 C11 1.400(5) . ?
C10 C16 1.496(6) . ?
C11 C12 1.378(6) . ?
C11 H11 0.9300 . ?
C12 C13 1.387(5) . ?
C12 C17 1.477(5) . ?
C13 C14 1.392(6) . ?
C13 H13 0.9300 . ?
C14 C15 1.391(6) . ?
C14 C18 1.501(5) . ?
C15 H15 0.9300 . ?
C16 O7 1.248(5) . ?
C16 O8 1.249(5) . ?
C17 O10 1.261(5) . ?
C17 O9 1.267(5) . ?
C18 O12 1.213(6) . ?
C18 O11 1.246(5) . ?
C19 C24 1.391(6) . ?
C19 C20 1.392(6) . ?
C19 C25 1.501(5) . ?
C20 C21 1.381(5) . ?
C20 H20 0.9300 . ?
C21 C22 1.366(6) . ?
C21 C26 1.503(6) . ?
C22 C23 1.383(6) . ?
C22 H22 0.9300 . ?
C23 C24 1.388(6) . ?
C23 C27 1.488(6) . ?
C24 H24 0.9300 . ?
C25 O13 1.243(6) . ?
C25 O14 1.249(5) . ?
C26 O17 1.247(6) . ?
C26 O18 1.255(5) . ?
C27 O15 1.239(5) . ?
C27 O16 1.245(5) . ?
C28 C29 1.377(6) . ?
C28 C33 1.394(5) . ?
C28 C36 1.502(6) . ?
C29 C30 1.401(5) . ?
C29 H29 0.9300 . ?
C30 C31 1.388(5) . ?
C30 C34 1.492(6) . ?
C31 C32 1.378(6) . ?
C31 H31 0.9300 . ?
C32 C33 1.391(6) . ?
C32 C35 1.499(5) . ?
C33 H33 0.9300 . ?
C34 O20 1.247(5) . ?
C34 O19 1.258(5) . ?
C35 O21 1.248(5) . ?
C35 O22 1.260(5) . ?
C36 O24 1.239(5) . ?
C36 O23 1.257(5) . ?
C37 C38 1.389(7) . ?
C37 C42 1.397(7) . ?
C37 C43 1.503(7) . ?
C38 C39 1.373(8) . ?
C38 H38 0.9300 . ?
C39 C40 1.364(9) . ?
C39 H39 0.9300 . ?
C40 C41 1.375(7) . ?
C40 H40 0.9300 . ?
C41 C42 1.388(7) . ?
C41 H41 0.9300 . ?
C42 C44 1.497(6) . ?
C43 N2 1.459(6) . ?
C43 H43A 0.9700 . ?
C43 H43B 0.9700 . ?
C44 N3 1.455(6) . ?
C44 H44A 0.9700 . ?
C44 H44B 0.9700 . ?
C45 N1 1.312(6) . ?
C45 N2 1.325(7) . ?
C45 H45 0.9300 . ?
C46 N1 1.351(7) . ?
C46 C47 1.357(8) . ?
C46 H46 0.9300 . ?
C47 N2 1.355(7) . ?
C47 H47 0.9300 . ?
C48 N4 1.321(6) . ?
C48 N3 1.329(6) . ?
C48 H48 0.9300 . ?
C49 C50 1.334(7) . ?
C49 N3 1.358(6) . ?
C49 H49 0.9300 . ?
C50 N4 1.367(6) . ?
C50 H50 0.9300 . ?
C51 N8 1.470(7) . ?
C51 C57 1.495(9) . ?
C51 H51A 0.9700 . ?
C51 H51B 0.9700 . ?
C52 C53 1.384(11) . ?
C52 C57 1.391(8) . ?
C52 C58 1.478(9) . ?
C53 C54 1.379(13) . ?
C53 H53 0.9300 . ?
C54 C55 1.407(13) . ?
C54 H54 0.9300 . ?
C55 C56 1.374(12) . ?
C55 H55 0.9300 . ?
C56 C57 1.383(9) . ?
C56 H56 0.9300 . ?
C58 N6 1.477(7) . ?
C58 H58A 0.9700 . ?
C58 H58B 0.9700 . ?
C59 N5 1.293(6) . ?
C59 N6 1.328(6) . ?
C59 H59 0.9300 . ?
C60 C61 1.352(8) . ?
C60 N5 1.357(7) . ?
C60 H60 0.9300 . ?
C61 N6 1.342(9) . ?
C61 H61 0.9300 . ?
C62 N7 1.306(6) . ?
C62 N8 1.338(6) . ?
C62 H62 0.9300 . ?
C63 C64 1.326(8) . ?
C63 N7 1.365(7) . ?
C63 H63 0.9300 . ?
C64 N8 1.368(8) . ?
C64 H64 0.9300 . ?
C65 C66 1.351(10) . ?
C65 C70 1.408(8) . ?
C65 C71 1.521(10) . ?
C66 C67 1.411(13) . ?
C66 H66 0.9300 . ?
C67 C68 1.358(13) . ?
C67 H67 0.9300 . ?
C68 C69 1.406(13) . ?
C68 H68 0.9300 . ?
C69 C70 1.349(10) . ?
C69 H69 0.9300 . ?
C70 C72 1.486(9) . ?
C71 N9 1.450(7) . ?
C71 H71A 0.9700 . ?
C71 H71B 0.9700 . ?
C72 N11 1.481(7) . ?
C72 H72A 0.9700 . ?
C72 H72B 0.9700 . ?
C73 N10 1.308(6) . ?
C73 N9 1.327(6) . ?
C73 H73 0.9300 . ?
C74 C75 1.341(8) . ?
C74 N9 1.376(8) . ?
C74 H74 0.9300 . ?
C75 N10 1.364(7) . ?
C75 H75 0.9300 . ?
C76 N12 1.313(6) . ?
C76 N11 1.347(7) . ?
C76 H76 0.9300 . ?
C77 N11 1.354(8) . ?
C77 C78 1.357(8) . ?
C77 H77 0.9300 . ?
C78 N12 1.369(7) . ?
C78 H78 0.9300 . ?
C79 C84 1.376(8) . ?
C79 C80 1.379(8) . ?
C79 C85 1.500(7) . ?
C80 C81 1.390(8) . ?
C80 H80 0.9300 . ?
C81 C82 1.356(10) . ?
C81 H81 0.9300 . ?
C82 C83 1.368(9) . ?
C82 H82 0.9300 . ?
C83 C84 1.405(8) . ?
C83 H83 0.9300 . ?
C84 C86 1.497(8) . ?
C85 N20 1.458(7) . ?
C85 H85A 0.9700 . ?
C85 H85B 0.9700 . ?
C86 N22 1.476(7) 1_456 ?
C86 H86A 0.9700 . ?
C86 H86B 0.9700 . ?
C87 N19 1.325(7) . ?
C87 N20 1.348(7) . ?
C87 H87 0.9300 . ?
C88 C89 1.341(9) . ?
C88 N20 1.347(7) . ?
C88 H88 0.9300 . ?
C89 N19 1.383(7) . ?
C89 H89 0.9300 . ?
C90 N21 1.302(6) . ?
C90 N22 1.325(7) . ?
C90 H90 0.9300 . ?
C91 C92 1.347(9) . ?
C91 N21 1.356(7) . ?
C91 H91 0.9300 . ?
C92 N22 1.352(8) . ?
C92 H92 0.9300 . ?
C93 C98 1.366(8) . ?
C93 C94 1.377(12) . ?
C93 C99 1.499(10) . ?
C94 C95 1.301(18) . ?
C94 H94 0.9300 . ?
C95 C96 1.414(18) . ?
C95 H95 0.9300 . ?
C96 C97 1.405(13) . ?
C96 H96 0.9300 . ?
C97 C98 1.386(9) . ?
C97 H97 0.9300 . ?
C98 C100 1.486(8) . ?
C99 N14 1.445(8) . ?
C99 H99A 0.9700 . ?
C99 H99B 0.9700 . ?
C100 N15 1.465(7) . ?
C100 H10A 0.9700 . ?
C100 H10B 0.9700 . ?
C101 N13 1.306(7) . ?
C101 N14 1.349(7) . ?
C101 H101 0.9300 . ?
C102 N14 1.328(10) . ?
C102 C103 1.367(10) . ?
C102 H102 0.9300 . ?
C103 N13 1.360(7) . ?
C103 H103 0.9300 . ?
C104 N16 1.319(6) . ?
C104 N15 1.330(6) . ?
C104 H104 0.9300 . ?
C105 C106 1.334(8) . ?
C105 N15 1.354(7) . ?
C105 H105 0.9300 . ?
C106 N16 1.357(6) . ?
C106 H106 0.9300 . ?
C107 C108 1.3900 . ?
C107 C112 1.3900 . ?
C107 C113 1.476(9) . ?
C108 C109 1.3900 . ?
C108 H108 0.9300 . ?
C109 C110 1.3900 . ?
C109 H109 0.9300 . ?
C110 C111 1.3900 . ?
C110 H110 0.9300 . ?
C111 C112 1.3900 . ?
C111 H111 0.9300 . ?
C112 C114 1.440(8) . ?
C113 N18 1.482(8) . ?
C113 H11A 0.9700 . ?
C113 H11B 0.9700 . ?
C114 N24 1.472(9) 1_565 ?
C114 H11C 0.9700 . ?
C114 H11D 0.9700 . ?
C115 N23 1.294(7) . ?
C115 N24 1.321(7) . ?
C115 H115 0.9300 . ?
C116 C117 1.361(9) . ?
C116 N23 1.362(7) . ?
C116 H116 0.9300 . ?
C117 N24 1.345(9) . ?
C117 H117 0.9300 . ?
C118 N17 1.311(7) . ?
C118 N18 1.327(7) . ?
C118 H118 0.9300 . ?
C119 C120 1.327(9) . ?
C119 N18 1.351(9) . ?
C119 H119 0.9300 . ?
C120 N17 1.351(7) . ?
C120 H120 0.9300 . ?
N16 Co4 2.096(4) 1_565 ?
N22 C86 1.476(7) 1_654 ?
N24 C114 1.472(9) 1_545 ?
O5 Co3 2.026(3) 1_545 ?
O16 Co4 2.011(3) 1_565 ?
O19 Co1 2.065(3) 2_757 ?
O20 Co2 2.037(3) 2_757 ?
O21 Co4 2.131(3) 2_757 ?
O22 Co4 2.293(3) 2_757 ?
O4W H4A 0.99(3) . ?
O4W H4B 0.95(3) . ?
O6W O6W' 0.803(14) . ?
O9W O9W' 1.439(15) . ?

loop_
_geom_torsion_atom_site_label_1
_geom_torsion_atom_site_label_2
_geom_torsion_atom_site_label_3
_geom_torsion_atom_site_label_4
_geom_torsion
_geom_torsion_site_symmetry_1
_geom_torsion_site_symmetry_2
_geom_torsion_site_symmetry_3
_geom_torsion_site_symmetry_4
_geom_torsion_publ_flag
C6 C1 C2 C3 0.8(6) . . . . ?
C7 C1 C2 C3 176.8(4) . . . . ?
C1 C2 C3 C4 -1.8(6) . . . . ?
C1 C2 C3 C8 -175.5(4) . . . . ?
C2 C3 C4 C5 0.5(7) . . . . ?
C8 C3 C4 C5 174.4(4) . . . . ?
C3 C4 C5 C6 1.8(7) . . . . ?
C3 C4 C5 C9 -171.2(4) . . . . ?
C2 C1 C6 C5 1.5(6) . . . . ?
C7 C1 C6 C5 -174.6(4) . . . . ?
C4 C5 C6 C1 -2.8(6) . . . . ?
C9 C5 C6 C1 170.1(4) . . . . ?
C6 C1 C7 O1 -3.9(6) . . . . ?
C2 C1 C7 O1 -180.0(4) . . . . ?
C6 C1 C7 O2 175.5(4) . . . . ?
C2 C1 C7 O2 -0.6(6) . . . . ?
C4 C3 C8 O4 11.7(7) . . . . ?
C2 C3 C8 O4 -174.6(4) . . . . ?
C4 C3 C8 O3 -165.4(5) . . . . ?
C2 C3 C8 O3 8.3(7) . . . . ?
C4 C5 C9 O6 176.0(4) . . . . ?
C6 C5 C9 O6 3.1(7) . . . . ?
C4 C5 C9 O5 -1.5(6) . . . . ?
C6 C5 C9 O5 -174.5(4) . . . . ?
C15 C10 C11 C12 -1.6(7) . . . . ?
C16 C10 C11 C12 178.2(4) . . . . ?
C10 C11 C12 C13 0.2(7) . . . . ?
C10 C11 C12 C17 179.0(4) . . . . ?
C11 C12 C13 C14 1.1(7) . . . . ?
C17 C12 C13 C14 -177.7(5) . . . . ?
C12 C13 C14 C15 -0.8(7) . . . . ?
C12 C13 C14 C18 178.6(4) . . . . ?
C11 C10 C15 C14 1.9(7) . . . . ?
C16 C10 C15 C14 -177.9(4) . . . . ?
C13 C14 C15 C10 -0.6(7) . . . . ?
C18 C14 C15 C10 179.9(4) . . . . ?
C15 C10 C16 O7 -0.6(7) . . . . ?
C11 C10 C16 O7 179.6(4) . . . . ?
C15 C10 C16 O8 178.1(4) . . . . ?
C11 C10 C16 O8 -1.7(6) . . . . ?
C11 C12 C17 O10 -2.2(7) . . . . ?
C13 C12 C17 O10 176.6(4) . . . . ?
C11 C12 C17 O9 178.9(4) . . . . ?
C13 C12 C17 O9 -2.3(7) . . . . ?
O9 Co8 C17 O10 -178.1(5) . . . . ?
O9 Co8 C17 O10 1.9(5) 2_866 . . . ?
N21 Co8 C17 O10 94.0(3) . . . . ?
N21 Co8 C17 O10 -86.0(3) 2_866 . . . ?
O10 Co8 C17 O10 180.000(3) 2_866 . . . ?
O9 Co8 C17 O9 180.000(2) 2_866 . . . ?
N21 Co8 C17 O9 -87.9(3) . . . . ?
N21 Co8 C17 O9 92.1(3) 2_866 . . . ?
O10 Co8 C17 O9 -1.9(5) 2_866 . . . ?
O10 Co8 C17 O9 178.1(5) . . . . ?
C13 C14 C18 O12 22.2(8) . . . . ?
C15 C14 C18 O12 -158.4(6) . . . . ?
C13 C14 C18 O11 -157.2(5) . . . . ?
C15 C14 C18 O11 22.2(7) . . . . ?
C24 C19 C20 C21 -3.2(7) . . . . ?
C25 C19 C20 C21 180.0(4) . . . . ?
C19 C20 C21 C22 2.4(7) . . . . ?
C19 C20 C21 C26 -179.3(4) . . . . ?
C20 C21 C22 C23 1.2(7) . . . . ?
C26 C21 C22 C23 -177.1(4) . . . . ?
C21 C22 C23 C24 -3.9(7) . . . . ?
C21 C22 C23 C27 172.8(4) . . . . ?
C22 C23 C24 C19 3.0(7) . . . . ?
C27 C23 C24 C19 -173.6(4) . . . . ?
C20 C19 C24 C23 0.5(7) . . . . ?
C25 C19 C24 C23 177.3(4) . . . . ?
C20 C19 C25 O13 -6.6(7) . . . . ?
C24 C19 C25 O13 176.7(5) . . . . ?
C20 C19 C25 O14 173.9(4) . . . . ?
C24 C19 C25 O14 -2.8(7) . . . . ?
C22 C21 C26 O17 154.7(5) . . . . ?
C20 C21 C26 O17 -23.6(7) . . . . ?
C22 C21 C26 O18 -24.8(6) . . . . ?
C20 C21 C26 O18 156.9(4) . . . . ?
C22 C23 C27 O15 175.1(5) . . . . ?
C24 C23 C27 O15 -8.3(7) . . . . ?
C24 C23 C27 O16 171.2(4) . . . . ?
C33 C28 C29 C30 -0.1(7) . . . . ?
C36 C28 C29 C30 177.2(5) . . . . ?
C28 C29 C30 C31 -1.1(7) . . . . ?
C28 C29 C30 C34 177.4(4) . . . . ?
C29 C30 C31 C32 0.5(7) . . . . ?
C34 C30 C31 C32 -178.0(4) . . . . ?
C30 C31 C32 C33 1.3(7) . . . . ?
C30 C31 C32 C35 -179.2(4) . . . . ?
C31 C32 C33 C28 -2.5(7) . . . . ?
C35 C32 C33 C28 178.0(4) . . . . ?
C29 C28 C33 C32 1.9(7) . . . . ?
C36 C28 C33 C32 -175.2(5) . . . . ?
C31 C30 C34 O20 5.6(7) . . . . ?
C29 C30 C34 O20 -172.9(5) . . . . ?
C31 C30 C34 O19 -174.3(4) . . . . ?
C29 C30 C34 O19 7.3(7) . . . . ?
C31 C32 C35 O21 13.4(7) . . . . ?
C33 C32 C35 O21 -167.2(4) . . . . ?
C31 C32 C35 O22 -166.1(4) . . . . ?
C33 C32 C35 O22 13.3(7) . . . . ?
C29 C28 C36 O24 162.6(5) . . . . ?
C33 C28 C36 O24 -20.2(8) . . . . ?
C29 C28 C36 O23 -18.4(7) . . . . ?
C33 C28 C36 O23 158.7(5) . . . . ?
C42 C37 C38 C39 1.1(10) . . . . ?
C43 C37 C38 C39 178.6(7) . . . . ?
C37 C38 C39 C40 -0.6(11) . . . . ?
C38 C39 C40 C41 -0.9(11) . . . . ?
C39 C40 C41 C42 2.1(10) . . . . ?
C40 C41 C42 C37 -1.6(9) . . . . ?
C40 C41 C42 C44 -177.8(6) . . . . ?
C38 C37 C42 C41 0.0(9) . . . . ?
C43 C37 C42 C41 -177.5(6) . . . . ?
C38 C37 C42 C44 176.3(6) . . . . ?
C43 C37 C42 C44 -1.2(9) . . . . ?
C38 C37 C43 N2 40.4(9) . . . . ?
C42 C37 C43 N2 -142.1(6) . . . . ?
C41 C42 C44 N3 -16.9(8) . . . . ?
N1 C46 C47 N2 1.4(8) . . . . ?
N3 C49 C50 N4 0.8(6) . . . . ?
C57 C52 C53 C54 -2.0(10) . . . . ?
C58 C52 C53 C54 -178.6(7) . . . . ?
C52 C53 C54 C55 1.4(13) . . . . ?
C53 C54 C55 C56 -2.5(13) . . . . ?
C54 C55 C56 C57 4.4(12) . . . . ?
C55 C56 C57 C52 -5.0(10) . . . . ?
C55 C56 C57 C51 176.8(6) . . . . ?
C53 C52 C57 C56 3.7(8) . . . . ?
C58 C52 C57 C56 -179.9(5) . . . . ?
C53 C52 C57 C51 -178.2(5) . . . . ?
C58 C52 C57 C51 -1.8(8) . . . . ?
N8 C51 C57 C56 -90.1(7) . . . . ?
N8 C51 C57 C52 91.8(6) . . . . ?
C53 C52 C58 N6 102.1(7) . . . . ?
C57 C52 C58 N6 -74.3(8) . . . . ?
N5 C60 C61 N6 1.5(8) . . . . ?
N7 C63 C64 N8 0.9(8) . . . . ?
C70 C65 C66 C67 3.6(10) . . . . ?
C71 C65 C66 C67 -178.4(7) . . . . ?
C65 C66 C67 C68 -3.7(13) . . . . ?
C66 C67 C68 C69 1.6(14) . . . . ?
C67 C68 C69 C70 0.5(13) . . . . ?
C68 C69 C70 C65 -0.6(10) . . . . ?
C68 C69 C70 C72 180.0(7) . . . . ?
C66 C65 C70 C69 -1.5(9) . . . . ?
C71 C65 C70 C69 -179.4(5) . . . . ?
C66 C65 C70 C72 178.0(6) . . . . ?
C71 C65 C70 C72 0.0(8) . . . . ?
C66 C65 C71 N9 91.7(7) . . . . ?
C70 C65 C71 N9 -90.4(7) . . . . ?
C69 C70 C72 N11 -104.1(7) . . . . ?
C65 C70 C72 N11 76.4(8) . . . . ?
N9 C74 C75 N10 -1.7(7) . . . . ?
N11 C77 C78 N12 -1.2(7) . . . . ?
C84 C79 C80 C81 1.6(10) . . . . ?
C85 C79 C80 C81 -175.9(6) . . . . ?
C79 C80 C81 C82 1.0(12) . . . . ?
C80 C81 C82 C83 -2.3(13) . . . . ?
C81 C82 C83 C84 1.1(13) . . . . ?
C80 C79 C84 C83 -2.7(9) . . . . ?
C85 C79 C84 C83 174.8(6) . . . . ?
C80 C79 C84 C86 -179.2(6) . . . . ?
C82 C83 C84 C79 1.5(11) . . . . ?
C84 C79 C85 N20 168.4(5) . . . . ?
C80 C79 C85 N20 -14.2(9) . . . . ?
C79 C84 C86 N22 -143.5(6) . . . 1_456 ?
C83 C84 C86 N22 40.0(9) . . . 1_456 ?
N20 C88 C89 N19 1.0(9) . . . . ?
N21 C91 C92 N22 0.7(8) . . . . ?
C98 C93 C94 C95 2.8(14) . . . . ?
C99 C93 C94 C95 -175.4(10) . . . . ?
C93 C94 C95 C96 -5(2) . . . . ?
C94 C95 C96 C97 4.0(18) . . . . ?
C95 C96 C97 C98 -1.4(13) . . . . ?
C94 C93 C98 C97 -0.2(9) . . . . ?
C99 C93 C98 C97 177.9(6) . . . . ?
C94 C93 C98 C100 -179.5(6) . . . . ?
C99 C93 C98 C100 -1.4(9) . . . . ?
C96 C97 C98 C93 -0.3(9) . . . . ?
C96 C97 C98 C100 179.0(6) . . . . ?
C94 C93 C99 N14 -94.3(9) . . . . ?
C98 C93 C99 N14 87.6(8) . . . . ?
C93 C98 C100 N15 -79.5(7) . . . . ?
C97 C98 C100 N15 101.2(7) . . . . ?
N14 C102 C103 N13 -0.5(9) . . . . ?
N15 C105 C106 N16 0.7(7) . . . . ?
C112 C107 C108 C109 0.0 . . . . ?
C113 C107 C108 C109 179.8(4) . . . . ?
C107 C108 C109 C110 0.0 . . . . ?
C108 C109 C110 C111 0.0 . . . . ?
C109 C110 C111 C112 0.0 . . . . ?
C110 C111 C112 C107 0.0 . . . . ?
C110 C111 C112 C114 176.0(5) . . . . ?
C108 C107 C112 C111 0.0 . . . . ?
C113 C107 C112 C111 -179.8(4) . . . . ?
C108 C107 C112 C114 -175.7(5) . . . . ?
C113 C107 C112 C114 4.6(6) . . . . ?
C108 C107 C113 N18 -93.1(8) . . . . ?
C112 C107 C113 N18 86.7(8) . . . . ?
C111 C112 C114 N24 108.2(8) . . . 1_565 ?
C107 C112 C114 N24 -76.0(9) . . . 1_565 ?
N23 C116 C117 N24 2.7(8) . . . . ?
N18 C119 C120 N17 2.1(8) . . . . ?
N2 C45 N1 C46 1.5(6) . . . . ?
N2 C45 N1 Co7 -175.2(3) . . . . ?
C47 C46 N1 Co7 175.0(4) . . . . ?
O23 Co7 N1 C45 -66.2(5) 2_847 . . . ?
O23 Co7 N1 C45 113.8(5) . . . . ?
O1W Co7 N1 C45 -157.8(5) 2_847 . . . ?
O1W Co7 N1 C45 22.2(5) . . . . ?
O23 Co7 N1 C46 117.9(5) 2_847 . . . ?
O23 Co7 N1 C46 -62.1(5) . . . . ?
O1W Co7 N1 C46 26.3(5) 2_847 . . . ?
O1W Co7 N1 C46 -153.7(5) . . . . ?
N1 C45 N2 C47 -0.7(7) . . . . ?
N1 C45 N2 C43 178.0(5) . . . . ?
C46 C47 N2 C45 -0.5(7) . . . . ?
C46 C47 N2 C43 -179.1(5) . . . . ?
C37 C43 N2 C45 67.2(8) . . . . ?
C37 C43 N2 C47 -114.4(7) . . . . ?
N4 C48 N3 C49 0.7(6) . . . . ?
N4 C48 N3 C44 -174.4(4) . . . . ?
C50 C49 N3 C48 -0.9(6) . . . . ?
C50 C49 N3 C44 174.3(4) . . . . ?
C42 C44 N3 C48 102.0(6) . . . . ?
C42 C44 N3 C49 -72.2(6) . . . . ?
N3 C48 N4 C50 -0.1(5) . . . . ?
N3 C48 N4 Co6 175.0(3) . . . . ?
C49 C50 N4 C48 -0.4(6) . . . . ?
C49 C50 N4 Co6 -175.8(4) . . . . ?
O4 Co6 N4 C48 47.5(4) . . . . ?
O4 Co6 N4 C48 -132.5(4) 2_856 . . . ?
O2W Co6 N4 C48 -41.8(4) . . . . ?
O2W Co6 N4 C48 138.2(4) 2_856 . . . ?
O4 Co6 N4 C50 -138.3(4) . . . . ?
O4 Co6 N4 C50 41.7(4) 2_856 . . . ?
O2W Co6 N4 C50 132.4(4) . . . . ?
O2W Co6 N4 C50 -47.6(4) 2_856 . . . ?
N6 C59 N5 C60 0.1(6) . . . . ?
N6 C59 N5 Co2 -177.5(3) . . . . ?
C61 C60 N5 C59 -1.1(7) . . . . ?
C61 C60 N5 Co2 176.5(4) . . . . ?
O8 Co2 N5 C59 30.4(4) . . . . ?
O20 Co2 N5 C59 137.1(4) 2_757 . . . ?
O1 Co2 N5 C59 -122.7(4) . . . . ?
O2 Co2 N5 C59 -63.4(4) . . . . ?
O8 Co2 N5 C60 -146.8(5) . . . . ?
O20 Co2 N5 C60 -40.1(5) 2_757 . . . ?
O1 Co2 N5 C60 60.2(5) . . . . ?
O2 Co2 N5 C60 119.5(5) . . . . ?
N5 C59 N6 C61 0.8(6) . . . . ?
N5 C59 N6 C58 176.7(5) . . . . ?
C60 C61 N6 C59 -1.4(7) . . . . ?
C60 C61 N6 C58 -177.2(5) . . . . ?
C52 C58 N6 C59 -48.0(8) . . . . ?
C52 C58 N6 C61 127.0(7) . . . . ?
N8 C62 N7 C63 0.9(6) . . . . ?
N8 C62 N7 Co1 178.1(3) . . . . ?
C64 C63 N7 C62 -1.1(7) . . . . ?
C64 C63 N7 Co1 -178.2(4) . . . . ?
O14 Co1 N7 C62 91.5(4) . . . . ?
O7 Co1 N7 C62 -7.8(4) . . . . ?
O19 Co1 N7 C62 -155.1(4) 2_757 . . . ?
O14 Co1 N7 C63 -91.9(5) . . . . ?
O7 Co1 N7 C63 168.8(5) . . . . ?
O19 Co1 N7 C63 21.5(5) 2_757 . . . ?
N7 C62 N8 C64 -0.3(6) . . . . ?
N7 C62 N8 C51 179.6(5) . . . . ?
C63 C64 N8 C62 -0.4(7) . . . . ?
C63 C64 N8 C51 179.7(5) . . . . ?
C57 C51 N8 C62 13.8(8) . . . . ?
C57 C51 N8 C64 -166.2(6) . . . . ?
N10 C73 N9 C74 -0.8(6) . . . . ?
N10 C73 N9 C71 -179.6(5) . . . . ?
C75 C74 N9 C73 1.5(7) . . . . ?
C75 C74 N9 C71 -179.6(5) . . . . ?
C65 C71 N9 C73 -13.5(9) . . . . ?
C65 C71 N9 C74 168.0(6) . . . . ?
N9 C73 N10 C75 -0.2(6) . . . . ?
N9 C73 N10 Co2 -174.2(3) . . . . ?
C74 C75 N10 C73 1.2(7) . . . . ?
C74 C75 N10 Co2 175.1(4) . . . . ?
O8 Co2 N10 C73 135.9(4) . . . . ?
O20 Co2 N10 C73 29.3(4) 2_757 . . . ?
O1 Co2 N10 C73 -71.1(4) . . . . ?
O2 Co2 N10 C73 -130.4(4) . . . . ?
O8 Co2 N10 C75 -36.9(4) . . . . ?
O20 Co2 N10 C75 -143.5(4) 2_757 . . . ?
O1 Co2 N10 C75 116.1(4) . . . . ?
O2 Co2 N10 C75 56.9(4) . . . . ?
N12 C76 N11 C77 0.2(6) . . . . ?
N12 C76 N11 C72 -177.5(5) . . . . ?
C78 C77 N11 C76 0.7(6) . . . . ?
C78 C77 N11 C72 178.2(5) . . . . ?
C70 C72 N11 C76 51.2(8) . . . . ?
C70 C72 N11 C77 -126.0(7) . . . . ?
N11 C76 N12 C78 -0.9(6) . . . . ?
N11 C76 N12 Co1 174.8(3) . . . . ?
C77 C78 N12 C76 1.3(6) . . . . ?
C77 C78 N12 Co1 -174.4(4) . . . . ?
O14 Co1 N12 C76 97.7(4) . . . . ?
O7 Co1 N12 C76 -163.0(4) . . . . ?
O19 Co1 N12 C76 -15.6(4) 2_757 . . . ?
O14 Co1 N12 C78 -87.5(4) . . . . ?
O7 Co1 N12 C78 11.9(4) . . . . ?
O19 Co1 N12 C78 159.2(4) 2_757 . . . ?
N14 C101 N13 C103 -0.7(7) . . . . ?
N14 C101 N13 Co3 172.3(3) . . . . ?
C102 C103 N13 C101 0.7(8) . . . . ?
C102 C103 N13 Co3 -171.9(5) . . . . ?
O11 Co3 N13 C101 78.8(5) . . . . ?
O15 Co3 N13 C101 -13.0(5) . . . . ?
O5 Co3 N13 C101 -162.2(5) 1_565 . . . ?
O11 Co3 N13 C103 -109.8(6) . . . . ?
O15 Co3 N13 C103 158.3(6) . . . . ?
O5 Co3 N13 C103 9.1(6) 1_565 . . . ?
C103 C102 N14 C101 0.0(9) . . . . ?
C103 C102 N14 C99 -179.4(6) . . . . ?
N13 C101 N14 C102 0.4(7) . . . . ?
N13 C101 N14 C99 179.8(6) . . . . ?
C93 C99 N14 C102 -150.6(8) . . . . ?
C93 C99 N14 C101 30.1(10) . . . . ?
N16 C104 N15 C105 1.0(6) . . . . ?
N16 C104 N15 C100 -179.5(5) . . . . ?
C106 C105 N15 C104 -1.0(7) . . . . ?
C106 C105 N15 C100 179.5(6) . . . . ?
C98 C100 N15 C104 -33.4(8) . . . . ?
C98 C100 N15 C105 146.0(6) . . . . ?
N15 C104 N16 C106 -0.6(6) . . . . ?
N15 C104 N16 Co4 -177.2(3) . . . 1_565 ?
C105 C106 N16 C104 -0.1(7) . . . . ?
C105 C106 N16 Co4 176.5(4) . . . 1_565 ?
N18 C118 N17 C120 0.0(7) . . . . ?
N18 C118 N17 Co3 -179.1(4) . . . . ?
C119 C120 N17 C118 -1.3(7) . . . . ?
C119 C120 N17 Co3 177.9(4) . . . . ?
O11 Co3 N17 C118 115.0(5) . . . . ?
O15 Co3 N17 C118 -153.0(5) . . . . ?
O5 Co3 N17 C118 -3.7(5) 1_565 . . . ?
O11 Co3 N17 C120 -63.9(5) . . . . ?
O15 Co3 N17 C120 28.0(5) . . . . ?
O5 Co3 N17 C120 177.4(5) 1_565 . . . ?
N17 C118 N18 C113 179.2(7) . . . . ?
C120 C119 N18 C118 -2.0(8) . . . . ?
C120 C119 N18 C113 -180.0(7) . . . . ?
C107 C113 N18 C118 20.6(12) . . . . ?
C107 C113 N18 C119 -161.8(7) . . . . ?
N20 C87 N19 C89 0.9(6) . . . . ?
N20 C87 N19 Co5 179.9(4) . . . . ?
C88 C89 N19 C87 -1.2(8) . . . . ?
C88 C89 N19 Co5 179.7(5) . . . . ?
O17 Co5 N19 C87 -122.6(5) . . . . ?
O17 Co5 N19 C87 57.4(5) 2_677 . . . ?
O3W Co5 N19 C87 146.5(5) . . . . ?
O3W Co5 N19 C87 -33.5(5) 2_677 . . . ?
O17 Co5 N19 C89 56.2(5) . . . . ?
O17 Co5 N19 C89 -123.8(5) 2_677 . . . ?
O3W Co5 N19 C89 -34.7(5) . . . . ?
O3W Co5 N19 C89 145.3(5) 2_677 . . . ?
C89 C88 N20 C87 -0.3(8) . . . . ?
C89 C88 N20 C85 176.8(6) . . . . ?
N19 C87 N20 C88 -0.4(7) . . . . ?
N19 C87 N20 C85 -177.4(5) . . . . ?
C79 C85 N20 C88 -78.9(7) . . . . ?
C79 C85 N20 C87 97.6(7) . . . . ?
N22 C90 N21 C91 0.4(6) . . . . ?
N22 C90 N21 Co8 -169.1(3) . . . . ?
C92 C91 N21 C90 -0.7(8) . . . . ?
C92 C91 N21 Co8 168.1(5) . . . . ?
O9 Co8 N21 C90 80.7(4) . . . . ?
O9 Co8 N21 C90 -99.3(4) 2_866 . . . ?
O10 Co8 N21 C90 -38.7(4) 2_866 . . . ?
O10 Co8 N21 C90 141.3(4) . . . . ?
C17 Co8 N21 C90 111.2(4) . . . . ?
C17 Co8 N21 C90 -68.8(4) 2_866 . . . ?
O9 Co8 N21 C91 -86.1(5) . . . . ?
O9 Co8 N21 C91 93.9(5) 2_866 . . . ?
O10 Co8 N21 C91 154.5(5) 2_866 . . . ?
O10 Co8 N21 C91 -25.5(5) . . . . ?
C17 Co8 N21 C91 -55.6(5) . . . . ?
C17 Co8 N21 C91 124.4(5) 2_866 . . . ?
N21 C90 N22 C92 0.1(7) . . . . ?
N21 C90 N22 C86 178.2(5) . . . 1_654 ?
C91 C92 N22 C90 -0.5(8) . . . . ?
C91 C92 N22 C86 -178.6(6) . . . 1_654 ?
N24 C115 N23 C116 1.8(7) . . . . ?
N24 C115 N23 Co4 -177.1(4) . . . . ?
C117 C116 N23 C115 -2.7(7) . . . . ?
C117 C116 N23 Co4 176.1(4) . . . . ?
O16 Co4 N23 C115 147.6(5) 1_545 . . . ?
O6 Co4 N23 C115 42.1(5) . . . . ?
O21 Co4 N23 C115 -56.8(5) 2_757 . . . ?
O22 Co4 N23 C115 -115.6(5) 2_757 . . . ?
O16 Co4 N23 C116 -31.0(5) 1_545 . . . ?
O21 Co4 N23 C116 124.7(5) 2_757 . . . ?
O22 Co4 N23 C116 65.8(5) 2_757 . . . ?
N23 C115 N24 C117 -0.1(8) . . . . ?
N23 C115 N24 C114 177.7(7) . . . 1_545 ?
C116 C117 N24 C115 -1.6(8) . . . . ?
C116 C117 N24 C114 -179.4(7) . . . 1_545 ?
O2 C7 O1 Co2 -1.5(5) . . . . ?
C1 C7 O1 Co2 177.9(3) . . . . ?
O8 Co2 O1 C7 4.9(5) . . . . ?
O20 Co2 O1 C7 179.7(3) 2_757 . . . ?
N10 Co2 O1 C7 -88.8(3) . . . . ?
N5 Co2 O1 C7 91.2(3) . . . . ?
O2 Co2 O1 C7 0.8(3) . . . . ?
O1 C7 O2 Co2 1.4(4) . . . . ?
C1 C7 O2 Co2 -178.0(4) . . . . ?
O8 Co2 O2 C7 -179.0(3) . . . . ?
O20 Co2 O2 C7 -4.0(5) 2_757 . . . ?
N10 Co2 O2 C7 91.3(3) . . . . ?
N5 Co2 O2 C7 -90.1(3) . . . . ?
O1 Co2 O2 C7 -0.8(3) . . . . ?
O3 C8 O4 Co6 21.4(7) . . . . ?
C3 C8 O4 Co6 -155.5(3) . . . . ?
N4 Co6 O4 C8 -81.0(4) 2_856 . . . ?
N4 Co6 O4 C8 99.0(4) . . . . ?
O2W Co6 O4 C8 -171.7(4) . . . . ?
O2W Co6 O4 C8 8.3(4) 2_856 . . . ?
O6 C9 O5 Co3 -12.6(6) . . . 1_545 ?
C5 C9 O5 Co3 164.8(3) . . . 1_545 ?
O5 C9 O6 Co4 100.9(16) . . . . ?
C5 C9 O6 Co4 -76.5(17) . . . . ?
O16 Co4 O6 C9 -89.2(16) 1_545 . . . ?
N23 Co4 O6 C9 0.5(16) . . . . ?
O21 Co4 O6 C9 89.2(16) 2_757 . . . ?
O22 Co4 O6 C9 88.0(17) 2_757 . . . ?
O8 C16 O7 Co1 -6.3(9) . . . . ?
C10 C16 O7 Co1 172.3(3) . . . . ?
O14 Co1 O7 C16 177.0(5) . . . . ?
O19 Co1 O7 C16 -3.0(7) 2_757 . . . ?
N7 Co1 O7 C16 -90.2(5) . . . . ?
N12 Co1 O7 C16 83.7(5) . . . . ?
O7 C16 O8 Co2 16.0(8) . . . . ?
C10 C16 O8 Co2 -162.6(3) . . . . ?
O20 Co2 O8 C16 -13.4(5) 2_757 . . . ?
N10 Co2 O8 C16 -104.4(5) . . . . ?
N5 Co2 O8 C16 74.8(5) . . . . ?
O1 Co2 O8 C16 161.2(4) . . . . ?
O2 Co2 O8 C16 164.7(5) . . . . ?
O10 C17 O9 Co8 1.9(5) . . . . ?
C12 C17 O9 Co8 -179.2(4) . . . . ?
N21 Co8 O9 C17 90.3(3) . . . . ?
N21 Co8 O9 C17 -89.7(3) 2_866 . . . ?
O10 Co8 O9 C17 178.9(3) 2_866 . . . ?
O10 Co8 O9 C17 -1.1(3) . . . . ?
C17 Co8 O9 C17 180.000(3) 2_866 . . . ?
O9 C17 O10 Co8 -1.8(5) . . . . ?
C12 C17 O10 Co8 179.3(4) . . . . ?
O9 Co8 O10 C17 1.1(3) . . . . ?
O9 Co8 O10 C17 -178.9(3) 2_866 . . . ?
N21 Co8 O10 C17 -85.0(3) . . . . ?
N21 Co8 O10 C17 95.0(3) 2_866 . . . ?
C17 Co8 O10 C17 180.000(3) 2_866 . . . ?
O12 C18 O11 Co3 18.9(8) . . . . ?
C14 C18 O11 Co3 -161.7(3) . . . . ?
O15 Co3 O11 C18 158.4(4) . . . . ?
O5 Co3 O11 C18 -23.6(5) 1_565 . . . ?
N13 Co3 O11 C18 70.2(5) . . . . ?
N17 Co3 O11 C18 -113.9(4) . . . . ?
O13 C25 O14 Co1 -4.0(9) . . . . ?
C19 C25 O14 Co1 175.5(3) . . . . ?
O7 Co1 O14 C25 -165.3(5) . . . . ?
O19 Co1 O14 C25 14.7(6) 2_757 . . . ?
N7 Co1 O14 C25 105.8(5) . . . . ?
N12 Co1 O14 C25 -74.8(5) . . . . ?
O16 C27 O15 Co3 -7.9(9) . . . . ?
O11 Co3 O15 C27 174.2(5) . . . . ?
O5 Co3 O15 C27 -2.5(7) 1_565 . . . ?
N13 Co3 O15 C27 -90.4(5) . . . . ?
N17 Co3 O15 C27 81.2(5) . . . . ?
O15 C27 O16 Co4 24.2(10) . . . 1_565 ?
C23 C27 O16 Co4 -155.3(5) . . . 1_565 ?
O18 C26 O17 Co5 31.9(7) . . . . ?
C21 C26 O17 Co5 -147.6(3) . . . . ?
N19 Co5 O17 C26 52.7(4) 2_677 . . . ?
N19 Co5 O17 C26 -127.3(4) . . . . ?
O3W Co5 O17 C26 -39.0(4) . . . . ?
O3W Co5 O17 C26 141.0(4) 2_677 . . . ?
O20 C34 O19 Co1 9.0(6) . . . 2_757 ?
C30 C34 O19 Co1 -171.2(3) . . . 2_757 ?
O22 C35 O21 Co4 8.5(5) . . . 2_757 ?
C32 C35 O21 Co4 -171.0(4) . . . 2_757 ?
O21 C35 O22 Co4 -7.9(4) . . . 2_757 ?
C32 C35 O22 Co4 171.5(4) . . . 2_757 ?
O24 C36 O23 Co7 -5.6(8) . . . . ?
C28 C36 O23 Co7 175.5(3) . . . . ?
N1 Co7 O23 C36 -65.1(4) . . . . ?
N1 Co7 O23 C36 114.9(4) 2_847 . . . ?
O1W Co7 O23 C36 -155.2(4) 2_847 . . . ?
O1W Co7 O23 C36 24.8(4) . . . . ?
